data_4133735
loop_
_publ_author_name
'Heider, Yannic'
'Willmes, Philipp'
'Huch, Volker'
'Zimmer, Michael'
'Scheschkewitz, David'

_publ_section_title
;
 Boron and phosphorus containing heterosiliconoids: stable p- and n-doped
 unsaturated silicon clusters.
;
_journal_name_full 'Journal of the American Chemical Society'
_journal_paper_doi 10.1021/jacs.9b11181
_journal_year 2019
_chemical_formula_moiety 'C66 H119 Si7, C5 H12'
_chemical_formula_sum 'C71 H122 Si7'
_chemical_formula_weight 1172.31
_space_group_crystal_system monoclinic
_space_group_IT_number 14
_space_group_name_Hall '-P 2ybc'
_space_group_name_H-M_alt 'P 1 21/c 1'
_atom_sites_solution_hydrogens geom
_audit_creation_method SHELXL-2018/3
_cell_angle_alpha 90
_cell_angle_beta 113.3692(15)
_cell_angle_gamma 90
_cell_formula_units_Z 8
_cell_length_a 24.7021(9)
_cell_length_b 27.0801(8)
_cell_length_c 24.4934(7)
_cell_measurement_reflns_used 9915
_cell_measurement_temperature 142(2)
_cell_measurement_theta_max 28.26
_cell_measurement_theta_min 2.25
_cell_volume 15040.4(8)
_computing_cell_refinement 'Bruker SAINT'
_computing_data_collection 'Bruker APEX2'
_computing_data_reduction 'Bruker SAINT'
_computing_molecular_graphics 'Bruker SHELXTL'
_computing_publication_material 'Bruker SHELXTL'
_computing_structure_refinement 'SHELXL-2018/3 (Sheldrick, 2018)'
_computing_structure_solution 'SHELXS-97 (Sheldrick 2008)'
_diffrn_ambient_temperature 142(2)
_diffrn_measured_fraction_theta_full 1.000
_diffrn_measured_fraction_theta_max 0.997
_diffrn_measurement_device_type 'Bruker APEX-II CCD'
_diffrn_measurement_method '\f and \w scans'
_diffrn_radiation_type MoK\a
_diffrn_radiation_wavelength 0.71073
_diffrn_reflns_av_R_equivalents 0.0677
_diffrn_reflns_av_unetI/netI 0.0930
_diffrn_reflns_Laue_measured_fraction_full 1.000
_diffrn_reflns_Laue_measured_fraction_max 0.997
_diffrn_reflns_limit_h_max 34
_diffrn_reflns_limit_h_min -31
_diffrn_reflns_limit_k_max 37
_diffrn_reflns_limit_k_min -35
_diffrn_reflns_limit_l_max 33
_diffrn_reflns_limit_l_min -34
_diffrn_reflns_number 133330
_diffrn_reflns_point_group_measured_fraction_full 1.000
_diffrn_reflns_point_group_measured_fraction_max 0.997
_diffrn_reflns_theta_full 25.242
_diffrn_reflns_theta_max 29.689
_diffrn_reflns_theta_min 1.171
_exptl_absorpt_coefficient_mu 0.163
_exptl_absorpt_correction_T_max 0.7459
_exptl_absorpt_correction_T_min 0.6764
_exptl_absorpt_correction_type multi-scan
_exptl_absorpt_process_details
; 
 SADABS 2016/2: Krause, L., Herbst-Irmer, R., Sheldrick G.M. & Stalke D., 
 J. Appl. Cryst. 48 (2015) 3-10 
;
_exptl_crystal_colour yellow
_exptl_crystal_density_diffrn 1.035
_exptl_crystal_description block
_exptl_crystal_F_000 5168
_exptl_crystal_size_max 0.522
_exptl_crystal_size_mid 0.494
_exptl_crystal_size_min 0.376
_refine_diff_density_max 0.917
_refine_diff_density_min -0.823
_refine_diff_density_rms 0.066
_refine_ls_extinction_method none
_refine_ls_goodness_of_fit_ref 1.024
_refine_ls_hydrogen_treatment constr
_refine_ls_matrix_type full
_refine_ls_number_parameters 1522
_refine_ls_number_reflns 42515
_refine_ls_number_restraints 287
_refine_ls_restrained_S_all 1.032
_refine_ls_R_factor_all 0.1520
_refine_ls_R_factor_gt 0.0739
_refine_ls_shift/su_max 0.017
_refine_ls_shift/su_mean 0.000
_refine_ls_structure_factor_coef Fsqd
_refine_ls_weighting_details 'w=1/[\s^2^(Fo^2^)+(0.0519P)^2^+15.6048P] where P=(Fo^2^+2Fc^2^)/3'
_refine_ls_weighting_scheme calc
_refine_ls_wR_factor_gt 0.1395
_refine_ls_wR_factor_ref 0.1733
_reflns_Friedel_coverage 0.000
_reflns_number_gt 23475
_reflns_number_total 42515
_reflns_threshold_expression 'I > 2\s(I)'
_cod_data_source_file ja9b11181_si_003.cif
_cod_data_source_block sh4075
_cod_original_sg_symbol_H-M 'P 21/c'
_cod_database_code 4133735
_shelx_shelxl_version_number 2018/3
_shelx_space_group_comment
; 
The symmetry employed for this shelxl refinement is uniquely defined 
by the following loop, which should always be used as a source of 
symmetry information in preference to the above space-group names. 
They are only intended as comments. 
;
_shelx_estimated_absorpt_t_min 0.920
_shelx_estimated_absorpt_t_max 0.941

loop_
_space_group_symop_operation_xyz
'x, y, z'
'-x, y+1/2, -z+1/2'
'-x, -y, -z'
'x, -y-1/2, z-1/2'

loop_
_atom_site_label
_atom_site_type_symbol
_atom_site_fract_x
_atom_site_fract_y
_atom_site_fract_z
_atom_site_U_iso_or_equiv
_atom_site_adp_type
_atom_site_occupancy
_atom_site_site_symmetry_order
_atom_site_calc_flag
_atom_site_refinement_flags_posn
_atom_site_refinement_flags_adp
_atom_site_refinement_flags_occupancy
_atom_site_disorder_assembly
_atom_site_disorder_group
Si1 Si 0.97583(3) 0.73824(3) 0.20327(3) 0.02298(16) Uani 1 1 d . . . . .
Si2 Si 0.95805(3) 0.69187(3) 0.27318(3) 0.01875(15) Uani 1 1 d . . . . .
Si3 Si 1.00713(3) 0.62243(2) 0.25470(3) 0.01471(13) Uani 1 1 d . . . . .
Si4 Si 1.06076(3) 0.68928(3) 0.23722(3) 0.01602(14) Uani 1 1 d . . . . .
Si5 Si 1.04629(3) 0.73671(3) 0.30831(3) 0.02191(16) Uani 1 1 d . . . . .
Si6 Si 0.94954(5) 0.81362(3) 0.15369(4) 0.0413(2) Uani 1 1 d . . . . .
Si7 Si 1.07177(3) 0.81318(3) 0.35543(3) 0.02515(16) Uani 1 1 d . . . . .
C1 C 0.89999(12) 0.69217(10) 0.30567(13) 0.0289(6) Uani 1 1 d . . . . .
C2 C 0.84018(13) 0.70442(13) 0.27131(16) 0.0426(8) Uani 1 1 d . . . . .
C3 C 0.79924(16) 0.69793(16) 0.2967(2) 0.0650(13) Uani 1 1 d . . . . .
H3 H 0.759058 0.705371 0.273375 0.078 Uiso 1 1 calc R U . . .
C4 C 0.8140(2) 0.68129(17) 0.3540(2) 0.0734(14) Uani 1 1 d D . . . .
C5 C 0.87209(19) 0.67144(13) 0.38698(18) 0.0545(10) Uani 1 1 d . . . . .
H5 H 0.883320 0.661157 0.427069 0.065 Uiso 1 1 calc R U . . .
C6 C 0.91568(14) 0.67576(11) 0.36464(14) 0.0349(7) Uani 1 1 d . . . . .
C7 C 0.82075(13) 0.72796(15) 0.21079(15) 0.0509(10) Uani 1 1 d . . . . .
H7 H 0.847755 0.716124 0.192088 0.061 Uiso 1 1 calc R U . . .
C8 C 0.82832(18) 0.78316(16) 0.21871(19) 0.0705(12) Uani 1 1 d . . . . .
H8A H 0.803710 0.795540 0.238767 0.106 Uiso 1 1 calc R U . . .
H8B H 0.816403 0.798970 0.179685 0.106 Uiso 1 1 calc R U . . .
H8C H 0.869775 0.790803 0.242820 0.106 Uiso 1 1 calc R U . . .
C9 C 0.75718(15) 0.71668(19) 0.1675(2) 0.0811(16) Uani 1 1 d . . . . .
H9A H 0.749412 0.681282 0.168551 0.122 Uiso 1 1 calc R U . . .
H9B H 0.752002 0.726122 0.127096 0.122 Uiso 1 1 calc R U . . .
H9C H 0.729606 0.735449 0.179233 0.122 Uiso 1 1 calc R U . . .
C10A C 0.7585(3) 0.6739(2) 0.3677(4) 0.0716(18) Uani 0.609(6) 1 d D U P A 1
H10A H 0.728016 0.675642 0.326046 0.086 Uiso 0.609(6) 1 calc R U P A 1
C11A C 0.7516(4) 0.6213(3) 0.3794(5) 0.081(2) Uani 0.609(6) 1 d D U P A 1
H11A H 0.777023 0.613434 0.420754 0.122 Uiso 0.609(6) 1 calc R U P A 1
H11B H 0.762762 0.600686 0.352631 0.122 Uiso 0.609(6) 1 calc R U P A 1
H11C H 0.710386 0.614728 0.372626 0.122 Uiso 0.609(6) 1 calc R U P A 1
C12A C 0.7409(3) 0.7134(2) 0.3903(3) 0.0596(17) Uani 0.609(6) 1 d D U P A 1
H12A H 0.712476 0.702832 0.406683 0.089 Uiso 0.609(6) 1 calc R U P A 1
H12B H 0.722423 0.737765 0.358773 0.089 Uiso 0.609(6) 1 calc R U P A 1
H12C H 0.775235 0.728365 0.421976 0.089 Uiso 0.609(6) 1 calc R U P A 1
C10B C 0.7803(5) 0.6642(4) 0.3934(5) 0.064(2) Uani 0.391(6) 1 d D U P A 2
H10B H 0.805870 0.637139 0.418184 0.077 Uiso 0.391(6) 1 calc R U P A 2
C11B C 0.7293(5) 0.6374(5) 0.3510(5) 0.068(3) Uani 0.391(6) 1 d D U P A 2
H11D H 0.693471 0.647894 0.355868 0.102 Uiso 0.391(6) 1 calc R U P A 2
H11E H 0.735026 0.601815 0.358583 0.102 Uiso 0.391(6) 1 calc R U P A 2
H11F H 0.725292 0.644491 0.310400 0.102 Uiso 0.391(6) 1 calc R U P A 2
C12B C 0.7772(5) 0.6967(4) 0.4351(5) 0.064(2) Uani 0.391(6) 1 d D U P A 2
H12D H 0.785867 0.730118 0.425579 0.096 Uiso 0.391(6) 1 calc R U P A 2
H12E H 0.806148 0.687254 0.474566 0.096 Uiso 0.391(6) 1 calc R U P A 2
H12F H 0.737545 0.695825 0.435061 0.096 Uiso 0.391(6) 1 calc R U P A 2
C13 C 0.97905(15) 0.66570(11) 0.40609(12) 0.0353(7) Uani 1 1 d . . . . .
H13 H 1.001875 0.659381 0.381001 0.042 Uiso 1 1 calc R U . . .
C14 C 0.98745(19) 0.62125(12) 0.44683(14) 0.0524(10) Uani 1 1 d . . . . .
H14A H 0.971138 0.628662 0.476433 0.079 Uiso 1 1 calc R U . . .
H14B H 1.029607 0.613893 0.467078 0.079 Uiso 1 1 calc R U . . .
H14C H 0.967007 0.592609 0.423153 0.079 Uiso 1 1 calc R U . . .
C15 C 1.00470(17) 0.71189(12) 0.44319(14) 0.0459(9) Uani 1 1 d . . . . .
H15A H 1.001622 0.739828 0.416689 0.069 Uiso 1 1 calc R U . . .
H15B H 1.046241 0.706152 0.468836 0.069 Uiso 1 1 calc R U . . .
H15C H 0.982689 0.719302 0.467824 0.069 Uiso 1 1 calc R U . . .
C16 C 1.02982(11) 0.57923(9) 0.32191(10) 0.0179(5) Uani 1 1 d . . . . .
C17 C 1.08622(11) 0.57871(10) 0.36973(10) 0.0204(5) Uani 1 1 d . . . . .
C18 C 1.09861(12) 0.54423(10) 0.41485(11) 0.0251(6) Uani 1 1 d . . . . .
H18 H 1.136553 0.544494 0.446472 0.030 Uiso 1 1 calc R U . . .
C19 C 1.05788(13) 0.50936(10) 0.41574(11) 0.0282(6) Uani 1 1 d . . . . .
C20 C 1.00286(13) 0.51023(10) 0.36989(11) 0.0259(6) Uani 1 1 d . . . . .
H20 H 0.974257 0.486757 0.369836 0.031 Uiso 1 1 calc R U . . .
C21 C 0.98769(11) 0.54427(10) 0.32367(10) 0.0211(5) Uani 1 1 d . . . . .
C22 C 1.13449(11) 0.61478(10) 0.37376(11) 0.0233(6) Uani 1 1 d . . . . .
H22 H 1.119980 0.634694 0.336311 0.028 Uiso 1 1 calc R U . . .
C23 C 1.19121(12) 0.58904(12) 0.37862(13) 0.0349(7) Uani 1 1 d . . . . .
H23A H 1.207564 0.570438 0.415963 0.052 Uiso 1 1 calc R U . . .
H23B H 1.219891 0.613800 0.377994 0.052 Uiso 1 1 calc R U . . .
H23C H 1.182577 0.566367 0.345028 0.052 Uiso 1 1 calc R U . . .
C24 C 1.14706(13) 0.65053(11) 0.42561(12) 0.0336(7) Uani 1 1 d . . . . .
H24A H 1.110757 0.668059 0.420849 0.050 Uiso 1 1 calc R U . . .
H24B H 1.177079 0.674418 0.426179 0.050 Uiso 1 1 calc R U . . .
H24C H 1.161423 0.632032 0.463077 0.050 Uiso 1 1 calc R U . . .
C25 C 1.07248(15) 0.47211(11) 0.46588(12) 0.0347(7) Uani 1 1 d . . . . .
H25 H 1.036777 0.451198 0.457889 0.042 Uiso 1 1 calc R U . . .
C26 C 1.08787(18) 0.49768(14) 0.52560(13) 0.0519(10) Uani 1 1 d . . . . .
H26A H 1.123143 0.518069 0.534627 0.078 Uiso 1 1 calc R U . . .
H26B H 1.095494 0.472763 0.556802 0.078 Uiso 1 1 calc R U . . .
H26C H 1.054852 0.518636 0.523783 0.078 Uiso 1 1 calc R U . . .
C27 C 1.1225(2) 0.43855(14) 0.46896(17) 0.0654(12) Uani 1 1 d . . . . .
H27A H 1.113596 0.423813 0.429789 0.098 Uiso 1 1 calc R U . . .
H27B H 1.127422 0.412334 0.498122 0.098 Uiso 1 1 calc R U . . .
H27C H 1.159071 0.457754 0.480971 0.098 Uiso 1 1 calc R U . . .
C28 C 0.92484(11) 0.54148(10) 0.27637(11) 0.0231(6) Uani 1 1 d . . . . .
H28 H 0.919500 0.569408 0.247979 0.028 Uiso 1 1 calc R U . . .
C29 C 0.87808(13) 0.54698(12) 0.30264(13) 0.0347(7) Uani 1 1 d . . . . .
H29A H 0.882394 0.520075 0.330830 0.052 Uiso 1 1 calc R U . . .
H29B H 0.838654 0.545624 0.270539 0.052 Uiso 1 1 calc R U . . .
H29C H 0.883347 0.578731 0.323306 0.052 Uiso 1 1 calc R U . . .
C30 C 0.91497(13) 0.49324(11) 0.24102(12) 0.0320(7) Uani 1 1 d . . . . .
H30A H 0.943248 0.491092 0.222172 0.048 Uiso 1 1 calc R U . . .
H30B H 0.874732 0.492634 0.210334 0.048 Uiso 1 1 calc R U . . .
H30C H 0.920608 0.465145 0.267948 0.048 Uiso 1 1 calc R U . . .
C31 C 0.98175(10) 0.58055(9) 0.18602(10) 0.0158(5) Uani 1 1 d . . . . .
C32 C 1.02165(10) 0.54445(9) 0.18268(10) 0.0160(5) Uani 1 1 d . . . . .
C33 C 1.00448(11) 0.51126(9) 0.13517(10) 0.0197(5) Uani 1 1 d . . . . .
H33 H 1.031652 0.486832 0.134135 0.024 Uiso 1 1 calc R U . . .
C34 C 0.94898(12) 0.51297(10) 0.08958(11) 0.0221(5) Uani 1 1 d . . . . .
C35 C 0.91037(11) 0.54891(10) 0.09224(10) 0.0208(5) Uani 1 1 d . . . . .
H35 H 0.872346 0.550940 0.060910 0.025 Uiso 1 1 calc R U . . .
C36 C 0.92521(11) 0.58216(9) 0.13912(10) 0.0191(5) Uani 1 1 d . . . . .
C37 C 1.08449(11) 0.53887(9) 0.22971(10) 0.0195(5) Uani 1 1 d . . . . .
H37 H 1.091563 0.566439 0.258901 0.023 Uiso 1 1 calc R U . . .
C38 C 1.13130(12) 0.54263(11) 0.20367(12) 0.0272(6) Uani 1 1 d . . . . .
H38A H 1.125261 0.516186 0.174515 0.041 Uiso 1 1 calc R U . . .
H38B H 1.170594 0.539386 0.235658 0.041 Uiso 1 1 calc R U . . .
H38C H 1.128048 0.574733 0.184138 0.041 Uiso 1 1 calc R U . . .
C39 C 1.09147(13) 0.49032(10) 0.26375(12) 0.0287(6) Uani 1 1 d . . . . .
H39A H 1.062206 0.488813 0.281438 0.043 Uiso 1 1 calc R U . . .
H39B H 1.131197 0.488524 0.295278 0.043 Uiso 1 1 calc R U . . .
H39C H 1.085488 0.462516 0.236355 0.043 Uiso 1 1 calc R U . . .
C40 C 0.93176(12) 0.47674(10) 0.03813(11) 0.0256(6) Uani 1 1 d . . . . .
H40 H 0.966832 0.455627 0.043919 0.031 Uiso 1 1 calc R U . . .
C41 C 0.88187(15) 0.44316(12) 0.03667(14) 0.0424(8) Uani 1 1 d . . . . .
H41A H 0.892422 0.427698 0.075725 0.064 Uiso 1 1 calc R U . . .
H41B H 0.875243 0.417485 0.006494 0.064 Uiso 1 1 calc R U . . .
H41C H 0.845798 0.462644 0.026857 0.064 Uiso 1 1 calc R U . . .
C42 C 0.91425(16) 0.50362(12) -0.02124(12) 0.0396(8) Uani 1 1 d . . . . .
H42A H 0.878595 0.523179 -0.028895 0.059 Uiso 1 1 calc R U . . .
H42B H 0.906533 0.479412 -0.053194 0.059 Uiso 1 1 calc R U . . .
H42C H 0.946395 0.525532 -0.019726 0.059 Uiso 1 1 calc R U . . .
C43 C 0.87871(11) 0.61985(10) 0.13637(11) 0.0237(6) Uani 1 1 d . . . . .
H43 H 0.894188 0.638777 0.174561 0.028 Uiso 1 1 calc R U . . .
C44 C 0.82064(12) 0.59584(12) 0.13059(13) 0.0344(7) Uani 1 1 d . . . . .
H44A H 0.803788 0.577688 0.092949 0.052 Uiso 1 1 calc R U . . .
H44B H 0.792934 0.621475 0.131320 0.052 Uiso 1 1 calc R U . . .
H44C H 0.828001 0.572976 0.163785 0.052 Uiso 1 1 calc R U . . .
C45 C 0.86830(13) 0.65668(11) 0.08593(12) 0.0330(7) Uani 1 1 d . . . . .
H45A H 0.905507 0.673117 0.091648 0.050 Uiso 1 1 calc R U . . .
H45B H 0.839339 0.681393 0.085981 0.050 Uiso 1 1 calc R U . . .
H45C H 0.853375 0.639143 0.047799 0.050 Uiso 1 1 calc R U . . .
C46 C 1.11965(11) 0.68620(9) 0.20595(10) 0.0194(5) Uani 1 1 d . . . . .
C47 C 1.18027(11) 0.69468(10) 0.24161(11) 0.0245(6) Uani 1 1 d . . . . .
C48 C 1.22225(12) 0.68552(11) 0.21832(12) 0.0305(6) Uani 1 1 d . . . . .
H48 H 1.262641 0.690903 0.242895 0.037 Uiso 1 1 calc R U . . .
C49 C 1.20762(13) 0.66891(11) 0.16085(13) 0.0316(6) Uani 1 1 d . . . . .
C50 C 1.14837(12) 0.66266(11) 0.12544(12) 0.0281(6) Uani 1 1 d . . . . .
H50 H 1.137268 0.652896 0.085195 0.034 Uiso 1 1 calc R U . . .
C51 C 1.10426(11) 0.67021(10) 0.14685(11) 0.0218(5) Uani 1 1 d . . . . .
C52 C 1.20039(12) 0.71739(11) 0.30286(12) 0.0302(6) Uani 1 1 d . . . . .
H52 H 1.173450 0.705320 0.321527 0.036 Uiso 1 1 calc R U . . .
C53 C 1.19355(15) 0.77300(12) 0.29649(14) 0.0436(8) Uani 1 1 d . . . . .
H53A H 1.218054 0.785658 0.276449 0.065 Uiso 1 1 calc R U . . .
H53B H 1.206037 0.788069 0.335971 0.065 Uiso 1 1 calc R U . . .
H53C H 1.152144 0.781198 0.272916 0.065 Uiso 1 1 calc R U . . .
C54 C 1.26394(13) 0.70448(14) 0.34513(13) 0.0434(8) Uani 1 1 d . . . . .
H54A H 1.291734 0.721237 0.331848 0.065 Uiso 1 1 calc R U . . .
H54B H 1.269741 0.668688 0.344935 0.065 Uiso 1 1 calc R U . . .
H54C H 1.270816 0.715287 0.385534 0.065 Uiso 1 1 calc R U . . .
C55 C 1.25697(13) 0.65924(13) 0.13940(14) 0.0383(7) Uani 1 1 d . . . . .
H55 H 1.290442 0.643941 0.173300 0.046 Uiso 1 1 calc R U . . .
C56 C 1.24056(14) 0.62437(13) 0.08827(14) 0.0429(8) Uani 1 1 d . . . . .
H56A H 1.223538 0.594358 0.097320 0.064 Uiso 1 1 calc R U . . .
H56B H 1.275812 0.615766 0.081262 0.064 Uiso 1 1 calc R U . . .
H56C H 1.211551 0.640052 0.052605 0.064 Uiso 1 1 calc R U . . .
C57 C 1.27937(17) 0.70801(15) 0.12488(18) 0.0595(11) Uani 1 1 d . . . . .
H57A H 1.314109 0.701791 0.115986 0.089 Uiso 1 1 calc R U . . .
H57B H 1.290040 0.730307 0.159069 0.089 Uiso 1 1 calc R U . . .
H57C H 1.248334 0.723207 0.090264 0.089 Uiso 1 1 calc R U . . .
C58 C 1.04010(11) 0.66320(10) 0.10441(10) 0.0218(5) Uani 1 1 d . . . . .
H58 H 1.016636 0.657125 0.128928 0.026 Uiso 1 1 calc R U . . .
C59 C 1.02935(13) 0.61987(11) 0.06133(12) 0.0303(6) Uani 1 1 d . . . . .
H59A H 1.046579 0.627322 0.032467 0.045 Uiso 1 1 calc R U . . .
H59B H 0.986837 0.614473 0.040318 0.045 Uiso 1 1 calc R U . . .
H59C H 1.047753 0.590029 0.083609 0.045 Uiso 1 1 calc R U . . .
C60 C 1.01746(13) 0.71041(11) 0.06957(13) 0.0349(7) Uani 1 1 d . . . . .
H60A H 1.022415 0.737851 0.097233 0.052 Uiso 1 1 calc R U . . .
H60B H 0.975567 0.706638 0.043896 0.052 Uiso 1 1 calc R U . . .
H60C H 1.039741 0.717273 0.045053 0.052 Uiso 1 1 calc R U . . .
C61 C 1.0108(2) 0.83714(14) 0.1355(2) 0.0726(14) Uani 1 1 d . . . . .
H61A H 1.007482 0.873085 0.130710 0.109 Uiso 1 1 calc R U . . .
H61B H 1.008766 0.821998 0.098401 0.109 Uiso 1 1 calc R U . . .
H61C H 1.048524 0.828780 0.167765 0.109 Uiso 1 1 calc R U . . .
C62 C 0.93148(17) 0.86413(13) 0.19535(16) 0.0541(10) Uani 1 1 d . . . . .
H62A H 0.961073 0.864898 0.236334 0.081 Uiso 1 1 calc R U . . .
H62B H 0.892436 0.858214 0.195588 0.081 Uiso 1 1 calc R U . . .
H62C H 0.931436 0.895829 0.176035 0.081 Uiso 1 1 calc R U . . .
C63 C 0.8832(2) 0.80080(15) 0.08320(16) 0.0808(16) Uani 1 1 d . . . . .
H63A H 0.869464 0.831683 0.061186 0.121 Uiso 1 1 calc R U . . .
H63B H 0.851741 0.786626 0.093060 0.121 Uiso 1 1 calc R U . . .
H63C H 0.894002 0.777414 0.058639 0.121 Uiso 1 1 calc R U . . .
C64 C 1.09430(14) 0.86118(11) 0.31365(14) 0.0382(7) Uani 1 1 d . . . . .
H64A H 1.066924 0.860747 0.271741 0.057 Uiso 1 1 calc R U . . .
H64B H 1.134311 0.854144 0.316687 0.057 Uiso 1 1 calc R U . . .
H64C H 1.093466 0.893799 0.330627 0.057 Uiso 1 1 calc R U . . .
C65 C 1.13416(15) 0.80217(12) 0.42861(13) 0.0434(8) Uani 1 1 d . . . . .
H65A H 1.145501 0.833425 0.450366 0.065 Uiso 1 1 calc R U . . .
H65B H 1.167879 0.788672 0.422014 0.065 Uiso 1 1 calc R U . . .
H65C H 1.121837 0.778639 0.451856 0.065 Uiso 1 1 calc R U . . .
C66 C 1.00711(15) 0.83783(12) 0.36846(15) 0.0428(8) Uani 1 1 d . . . . .
H66A H 1.010416 0.873813 0.372810 0.064 Uiso 1 1 calc R U . . .
H66B H 1.006454 0.823220 0.404792 0.064 Uiso 1 1 calc R U . . .
H66C H 0.970603 0.829381 0.334585 0.064 Uiso 1 1 calc R U . . .
Si8 Si 0.51546(3) 0.82769(3) 0.21121(3) 0.02555(17) Uani 1 1 d . . . . .
Si9 Si 0.44229(3) 0.87347(3) 0.22218(3) 0.02031(15) Uani 1 1 d . . . . .
Si10 Si 0.50692(3) 0.94185(3) 0.25850(3) 0.01833(14) Uani 1 1 d . . . . .
Si11 Si 0.57270(3) 0.87431(3) 0.29439(3) 0.01907(15) Uani 1 1 d . . . . .
Si12 Si 0.50035(3) 0.82720(3) 0.30550(3) 0.02580(17) Uani 1 1 d . . . . .
Si13 Si 0.53700(4) 0.75143(3) 0.18008(3) 0.03139(19) Uani 1 1 d . . . . .
Si14 Si 0.48157(4) 0.75017(3) 0.33755(4) 0.03327(19) Uani 1 1 d . . . . .
C67 C 0.35908(11) 0.86909(10) 0.18809(12) 0.0251(6) Uani 1 1 d . . . . .
C68 C 0.32767(12) 0.85739(11) 0.12747(12) 0.0295(6) Uani 1 1 d . . . . .
C69 C 0.26677(13) 0.85218(14) 0.10546(15) 0.0461(9) Uani 1 1 d . . . . .
H69 H 0.246068 0.843649 0.064809 0.055 Uiso 1 1 calc R U . . .
C70 C 0.23528(13) 0.85891(16) 0.14039(17) 0.0561(11) Uani 1 1 d D . . . .
C71 C 0.26584(13) 0.87109(14) 0.19901(15) 0.0456(9) Uani 1 1 d . . . . .
H71 H 0.244675 0.875660 0.223630 0.055 Uiso 1 1 calc R U . . .
C72 C 0.32698(12) 0.87699(11) 0.22372(13) 0.0299(6) Uani 1 1 d . . . . .
C73 C 0.35821(12) 0.85016(12) 0.08504(12) 0.0329(7) Uani 1 1 d . . . . .
H73 H 0.397695 0.866476 0.103150 0.039 Uiso 1 1 calc R U . . .
C74 C 0.32510(15) 0.87360(17) 0.02447(14) 0.0632(12) Uani 1 1 d . . . . .
H74A H 0.350129 0.873408 0.001868 0.095 Uiso 1 1 calc R U . . .
H74B H 0.314805 0.907718 0.029696 0.095 Uiso 1 1 calc R U . . .
H74C H 0.289015 0.854792 0.002802 0.095 Uiso 1 1 calc R U . . .
C75 C 0.36851(17) 0.79588(14) 0.07798(17) 0.0556(10) Uani 1 1 d . . . . .
H75A H 0.390255 0.781202 0.117211 0.083 Uiso 1 1 calc R U . . .
H75B H 0.391475 0.792182 0.053510 0.083 Uiso 1 1 calc R U . . .
H75C H 0.330487 0.779090 0.058634 0.083 Uiso 1 1 calc R U . . .
C76A C 0.1701(3) 0.8432(3) 0.1250(4) 0.0381(16) Uani 0.456(7) 1 d D U P B 1
H76A H 0.163795 0.839903 0.162731 0.046 Uiso 0.456(7) 1 calc R U P B 1
C77A C 0.1489(5) 0.7973(3) 0.0890(5) 0.045(2) Uani 0.456(7) 1 d D U P B 1
H77A H 0.106081 0.794619 0.076026 0.068 Uiso 0.456(7) 1 calc R U P B 1
H77B H 0.167981 0.768541 0.113184 0.068 Uiso 0.456(7) 1 calc R U P B 1
H77C H 0.158879 0.798768 0.054035 0.068 Uiso 0.456(7) 1 calc R U P B 1
C78A C 0.1393(3) 0.8886(3) 0.0931(3) 0.0371(17) Uani 0.456(7) 1 d . U P B 1
H78A H 0.150598 0.916753 0.120498 0.056 Uiso 0.456(7) 1 calc R U P B 1
H78B H 0.096520 0.883712 0.078178 0.056 Uiso 0.456(7) 1 calc R U P B 1
H78C H 0.150478 0.895203 0.059612 0.056 Uiso 0.456(7) 1 calc R U P B 1
C76B C 0.1666(2) 0.8630(3) 0.1060(3) 0.0364(13) Uani 0.544(7) 1 d D U P B 2
H76B H 0.156609 0.873760 0.064020 0.044 Uiso 0.544(7) 1 calc R U P B 2
C77B C 0.1478(4) 0.8099(3) 0.1073(4) 0.053(2) Uani 0.544(7) 1 d D U P B 2
H77D H 0.157754 0.799812 0.148600 0.080 Uiso 0.544(7) 1 calc R U P B 2
H77E H 0.168277 0.788535 0.089417 0.080 Uiso 0.544(7) 1 calc R U P B 2
H77F H 0.105080 0.807058 0.084787 0.080 Uiso 0.544(7) 1 calc R U P B 2
C78B C 0.1367(2) 0.8963(2) 0.1352(3) 0.0397(15) Uani 0.544(7) 1 d D U P B 2
H78D H 0.144114 0.883837 0.175059 0.060 Uiso 0.544(7) 1 calc R U P B 2
H78E H 0.094189 0.896840 0.111202 0.060 Uiso 0.544(7) 1 calc R U P B 2
H78F H 0.152592 0.929853 0.138214 0.060 Uiso 0.544(7) 1 calc R U P B 2
C79 C 0.35475(12) 0.89258(12) 0.28848(12) 0.0322(7) Uani 1 1 d . . . . .
H79 H 0.396803 0.901342 0.297735 0.039 Uiso 1 1 calc R U . . .
C80 C 0.35470(15) 0.85021(14) 0.32917(15) 0.0478(9) Uani 1 1 d . . . . .
H80A H 0.313949 0.841096 0.321575 0.072 Uiso 1 1 calc R U . . .
H80B H 0.375034 0.860486 0.370736 0.072 Uiso 1 1 calc R U . . .
H80C H 0.375103 0.821723 0.321446 0.072 Uiso 1 1 calc R U . . .
C81 C 0.32547(14) 0.93768(12) 0.30224(14) 0.0411(8) Uani 1 1 d . . . . .
H81A H 0.323177 0.964220 0.274202 0.062 Uiso 1 1 calc R U . . .
H81B H 0.348780 0.948856 0.342913 0.062 Uiso 1 1 calc R U . . .
H81C H 0.285631 0.928981 0.298462 0.062 Uiso 1 1 calc R U . . .
C82 C 0.47327(11) 0.98307(10) 0.30055(11) 0.0229(5) Uani 1 1 d . . . . .
C83 C 0.48811(12) 0.98267(11) 0.36262(12) 0.0283(6) Uani 1 1 d . . . . .
C84 C 0.45907(13) 1.01407(11) 0.38731(13) 0.0338(7) Uani 1 1 d . . . . .
H84 H 0.469448 1.012990 0.429016 0.041 Uiso 1 1 calc R U . . .
C85 C 0.41632(14) 1.04627(12) 0.35375(14) 0.0374(7) Uani 1 1 d . . . . .
C86 C 0.40235(13) 1.04780(11) 0.29315(14) 0.0357(7) Uani 1 1 d . . . . .
H86 H 0.373853 1.070972 0.269416 0.043 Uiso 1 1 calc R U . . .
C87 C 0.42897(12) 1.01620(11) 0.26575(13) 0.0289(6) Uani 1 1 d . . . . .
C88 C 0.53509(13) 0.94946(11) 0.40573(12) 0.0309(6) Uani 1 1 d . . . . .
H88 H 0.554549 0.931523 0.382707 0.037 Uiso 1 1 calc R U . . .
C89 C 0.50843(15) 0.91079(12) 0.43305(13) 0.0401(8) Uani 1 1 d . . . . .
H89A H 0.489553 0.927279 0.456538 0.060 Uiso 1 1 calc R U . . .
H89B H 0.539627 0.888838 0.458861 0.060 Uiso 1 1 calc R U . . .
H89C H 0.478974 0.891409 0.401313 0.060 Uiso 1 1 calc R U . . .
C90 C 0.58283(15) 0.97898(14) 0.45467(13) 0.0435(8) Uani 1 1 d . . . . .
H90A H 0.601438 1.002091 0.436589 0.065 Uiso 1 1 calc R U . . .
H90B H 0.612674 0.956302 0.481056 0.065 Uiso 1 1 calc R U . . .
H90C H 0.564936 0.997442 0.477669 0.065 Uiso 1 1 calc R U . . .
C91 C 0.38526(16) 1.07923(13) 0.38279(16) 0.0482(9) Uani 1 1 d . . . . .
H91 H 0.394695 1.064958 0.423189 0.058 Uiso 1 1 calc R U . . .
C92 C 0.32019(18) 1.0773(2) 0.3518(2) 0.0918(18) Uani 1 1 d . . . . .
H92A H 0.302244 1.094333 0.375790 0.138 Uiso 1 1 calc R U . . .
H92B H 0.307226 1.042773 0.346191 0.138 Uiso 1 1 calc R U . . .
H92C H 0.308039 1.093495 0.312998 0.138 Uiso 1 1 calc R U . . .
C93 C 0.4097(2) 1.12958(14) 0.3929(2) 0.0686(13) Uani 1 1 d . . . . .
H93A H 0.401558 1.145579 0.354543 0.103 Uiso 1 1 calc R U . . .
H93B H 0.452466 1.128014 0.415781 0.103 Uiso 1 1 calc R U . . .
H93C H 0.391505 1.148673 0.415102 0.103 Uiso 1 1 calc R U . . .
C94 C 0.40766(12) 1.01995(11) 0.19830(13) 0.0319(7) Uani 1 1 d . . . . .
H94 H 0.429320 0.994375 0.185392 0.038 Uiso 1 1 calc R U . . .
C95 C 0.34142(13) 1.00883(13) 0.16633(14) 0.0422(8) Uani 1 1 d . . . . .
H95A H 0.333494 0.975189 0.175950 0.063 Uiso 1 1 calc R U . . .
H95B H 0.329659 1.011814 0.123262 0.063 Uiso 1 1 calc R U . . .
H95C H 0.318903 1.032397 0.179390 0.063 Uiso 1 1 calc R U . . .
C96 C 0.42336(14) 1.07029(12) 0.18037(14) 0.0412(8) Uani 1 1 d . . . . .
H96A H 0.403595 1.096351 0.193334 0.062 Uiso 1 1 calc R U . . .
H96B H 0.410405 1.071640 0.137043 0.062 Uiso 1 1 calc R U . . .
H96C H 0.466145 1.075144 0.199228 0.062 Uiso 1 1 calc R U . . .
C97 C 0.53888(11) 0.98509(10) 0.21704(11) 0.0206(5) Uani 1 1 d . . . . .
C98 C 0.58140(11) 1.01958(10) 0.25218(11) 0.0231(5) Uani 1 1 d . . . . .
C99 C 0.60567(12) 1.05358(11) 0.22548(12) 0.0281(6) Uani 1 1 d . . . . .
H99 H 0.633354 1.076995 0.249870 0.034 Uiso 1 1 calc R U . . .
C100 C 0.59098(12) 1.05443(11) 0.16523(12) 0.0297(6) Uani 1 1 d . . . . .
C101 C 0.55042(12) 1.02012(11) 0.13084(12) 0.0273(6) Uani 1 1 d . . . . .
H101 H 0.540091 1.019823 0.089121 0.033 Uiso 1 1 calc R U . . .
C102 C 0.52411(11) 0.98594(10) 0.15510(11) 0.0232(6) Uani 1 1 d . . . . .
C103 C 0.60322(12) 1.02252(11) 0.31990(11) 0.0270(6) Uani 1 1 d . . . . .
H103 H 0.582761 0.995975 0.332850 0.032 Uiso 1 1 calc R U . . .
C104 C 0.58647(14) 1.07207(11) 0.33897(13) 0.0373(7) Uani 1 1 d . . . . .
H1A0 H 0.604679 1.098982 0.325477 0.056 Uiso 1 1 calc R U . . .
H1B0 H 0.600517 1.073069 0.382407 0.056 Uiso 1 1 calc R U . . .
H1C0 H 0.543500 1.075881 0.321219 0.056 Uiso 1 1 calc R U . . .
C105 C 0.66976(12) 1.01286(12) 0.35042(12) 0.0344(7) Uani 1 1 d . . . . .
H1D0 H 0.690969 1.037235 0.336783 0.052 Uiso 1 1 calc R U . . .
H1E0 H 0.678452 0.979596 0.340355 0.052 Uiso 1 1 calc R U . . .
H1F0 H 0.682365 1.015589 0.393614 0.052 Uiso 1 1 calc R U . . .
C106 C 0.62045(14) 1.09036(12) 0.13806(13) 0.0373(7) Uani 1 1 d . . . . .
H106 H 0.644278 1.113906 0.170006 0.045 Uiso 1 1 calc R U . . .
C107 C 0.57652(16) 1.12031(13) 0.08826(15) 0.0495(9) Uani 1 1 d . . . . .
H1G0 H 0.554009 1.098395 0.055184 0.074 Uiso 1 1 calc R U . . .
H1H0 H 0.597478 1.144914 0.074635 0.074 Uiso 1 1 calc R U . . .
H1I0 H 0.549519 1.137090 0.102596 0.074 Uiso 1 1 calc R U . . .
C108 C 0.66265(15) 1.06315(14) 0.11740(16) 0.0512(9) Uani 1 1 d . . . . .
H10J H 0.693347 1.047050 0.151506 0.077 Uiso 1 1 calc R U . . .
H10K H 0.680926 1.086685 0.099457 0.077 Uiso 1 1 calc R U . . .
H10L H 0.640931 1.038160 0.087906 0.077 Uiso 1 1 calc R U . . .
C109 C 0.47962(12) 0.95061(11) 0.11177(11) 0.0281(6) Uani 1 1 d . . . . .
H109 H 0.460419 0.931846 0.134423 0.034 Uiso 1 1 calc R U . . .
C110 C 0.50986(14) 0.91330(12) 0.08678(13) 0.0381(7) Uani 1 1 d . . . . .
H1A1 H 0.528550 0.930617 0.063674 0.057 Uiso 1 1 calc R U . . .
H1B1 H 0.480576 0.889927 0.060994 0.057 Uiso 1 1 calc R U . . .
H1C1 H 0.539935 0.895334 0.119573 0.057 Uiso 1 1 calc R U . . .
C111 C 0.43109(14) 0.97779(13) 0.06118(13) 0.0418(8) Uani 1 1 d . . . . .
H1D1 H 0.411029 1.000837 0.077792 0.063 Uiso 1 1 calc R U . . .
H1E1 H 0.402550 0.953819 0.035605 0.063 Uiso 1 1 calc R U . . .
H1F1 H 0.448556 0.996140 0.037714 0.063 Uiso 1 1 calc R U . . .
C112 C 0.65605(11) 0.87213(10) 0.32871(11) 0.0209(5) Uani 1 1 d . . . . .
C113 C 0.68786(12) 0.86086(10) 0.38989(11) 0.0253(6) Uani 1 1 d . . . . .
C114 C 0.74900(12) 0.85924(11) 0.41262(11) 0.0275(6) Uani 1 1 d . . . . .
H114 H 0.769819 0.851430 0.453479 0.033 Uiso 1 1 calc R U . . .
C115 C 0.78095(11) 0.86851(10) 0.37841(12) 0.0255(6) Uani 1 1 d . . . . .
C116 C 0.74953(11) 0.87978(11) 0.31897(11) 0.0259(6) Uani 1 1 d . . . . .
H116 H 0.770506 0.885985 0.294493 0.031 Uiso 1 1 calc R U . . .
C117 C 0.68823(11) 0.88231(10) 0.29393(11) 0.0235(6) Uani 1 1 d . . . . .
C118 C 0.65712(13) 0.84994(13) 0.43113(12) 0.0339(7) Uani 1 1 d . . . . .
H118 H 0.616813 0.864827 0.413033 0.041 Uiso 1 1 calc R U . . .
C119 C 0.64958(19) 0.79485(15) 0.43545(19) 0.0669(12) Uani 1 1 d . . . . .
H11G H 0.630387 0.780932 0.395394 0.100 Uiso 1 1 calc R U . . .
H11H H 0.625140 0.788476 0.457916 0.100 Uiso 1 1 calc R U . . .
H11I H 0.688321 0.779435 0.455846 0.100 Uiso 1 1 calc R U . . .
C120 C 0.68815(15) 0.87232(19) 0.49289(13) 0.0660(13) Uani 1 1 d . . . . .
H1A2 H 0.725034 0.854494 0.514467 0.099 Uiso 1 1 calc R U . . .
H1B2 H 0.662534 0.869698 0.514731 0.099 Uiso 1 1 calc R U . . .
H1C2 H 0.696853 0.907171 0.489180 0.099 Uiso 1 1 calc R U . . .
C121 C 0.84806(11) 0.86590(11) 0.40635(12) 0.0295(6) Uani 1 1 d . . . . .
H121 H 0.861246 0.879898 0.447383 0.035 Uiso 1 1 calc R U . . .
C122 C 0.86857(14) 0.81227(13) 0.41264(16) 0.0459(8) Uani 1 1 d . . . . .
H1D2 H 0.852241 0.794312 0.437387 0.069 Uiso 1 1 calc R U . . .
H1E2 H 0.911734 0.811130 0.431361 0.069 Uiso 1 1 calc R U . . .
H1F2 H 0.854894 0.796925 0.373221 0.069 Uiso 1 1 calc R U . . .
C123 C 0.87706(13) 0.89619(12) 0.37334(14) 0.0370(7) Uani 1 1 d . . . . .
H12G H 0.919559 0.898277 0.397242 0.056 Uiso 1 1 calc R U . . .
H12H H 0.860138 0.929487 0.366263 0.056 Uiso 1 1 calc R U . . .
H12I H 0.870233 0.880379 0.335177 0.056 Uiso 1 1 calc R U . . .
C124 C 0.65969(12) 0.89655(11) 0.22849(11) 0.0273(6) Uani 1 1 d . . . . .
H124 H 0.616895 0.902683 0.218540 0.033 Uiso 1 1 calc R U . . .
C125 C 0.66397(14) 0.85435(13) 0.18939(13) 0.0413(8) Uani 1 1 d . . . . .
H12J H 0.705531 0.847619 0.197966 0.062 Uiso 1 1 calc R U . . .
H12K H 0.643483 0.863529 0.147458 0.062 Uiso 1 1 calc R U . . .
H12L H 0.645646 0.824728 0.197564 0.062 Uiso 1 1 calc R U . . .
C126 C 0.68539(14) 0.94356(12) 0.21407(13) 0.0387(7) Uani 1 1 d . . . . .
H12M H 0.726248 0.937532 0.219214 0.058 Uiso 1 1 calc R U . . .
H12N H 0.684427 0.970078 0.240890 0.058 Uiso 1 1 calc R U . . .
H12O H 0.661996 0.953266 0.172822 0.058 Uiso 1 1 calc R U . . .
C128 C 0.48333(16) 0.70107(12) 0.17384(14) 0.0431(8) Uani 1 1 d . . . . .
H12P H 0.444330 0.710273 0.144321 0.065 Uiso 1 1 calc R U . . .
H12Q H 0.481117 0.696015 0.212522 0.065 Uiso 1 1 calc R U . . .
H12R H 0.496349 0.670477 0.161406 0.065 Uiso 1 1 calc R U . . .
C129 C 0.61168(15) 0.73214(13) 0.23478(15) 0.0462(8) Uani 1 1 d . . . . .
H12S H 0.610464 0.727315 0.273928 0.069 Uiso 1 1 calc R U . . .
H12T H 0.640529 0.757864 0.237443 0.069 Uiso 1 1 calc R U . . .
H12U H 0.623099 0.701167 0.221569 0.069 Uiso 1 1 calc R U . . .
C130 C 0.53844(16) 0.76100(13) 0.10492(13) 0.0443(8) Uani 1 1 d . . . . .
H13A H 0.547356 0.729637 0.090317 0.066 Uiso 1 1 calc R U . . .
H13B H 0.568838 0.785343 0.107869 0.066 Uiso 1 1 calc R U . . .
H13C H 0.499888 0.773039 0.077260 0.066 Uiso 1 1 calc R U . . .
C131 C 0.40808(16) 0.72800(14) 0.28370(15) 0.0502(9) Uani 1 1 d . . . . .
H13D H 0.409322 0.723362 0.244528 0.075 Uiso 1 1 calc R U . . .
H13E H 0.377835 0.752493 0.280737 0.075 Uiso 1 1 calc R U . . .
H13F H 0.398579 0.696540 0.297594 0.075 Uiso 1 1 calc R U . . .
C132 C 0.53763(16) 0.70161(12) 0.34510(15) 0.0465(9) Uani 1 1 d . . . . .
H13G H 0.524532 0.670045 0.355218 0.070 Uiso 1 1 calc R U . . .
H13H H 0.575422 0.710979 0.376637 0.070 Uiso 1 1 calc R U . . .
H13I H 0.542403 0.698291 0.307413 0.070 Uiso 1 1 calc R U . . .
C133 C 0.47956(17) 0.75903(13) 0.41266(14) 0.0479(9) Uani 1 1 d . . . . .
H13J H 0.446920 0.781111 0.409160 0.072 Uiso 1 1 calc R U . . .
H13K H 0.516861 0.773585 0.439796 0.072 Uiso 1 1 calc R U . . .
H13L H 0.473855 0.727010 0.428263 0.072 Uiso 1 1 calc R U . . .
C134 C 0.2484(2) 0.96662(19) 0.4217(2) 0.0907(16) Uani 1 1 d . . . . .
H13M H 0.259373 0.982582 0.460513 0.136 Uiso 1 1 calc R U . . .
H13N H 0.206628 0.972746 0.397386 0.136 Uiso 1 1 calc R U . . .
H13O H 0.272440 0.980165 0.401588 0.136 Uiso 1 1 calc R U . . .
C135 C 0.25897(18) 0.91169(17) 0.43028(18) 0.0652(11) Uani 1 1 d . . . . .
H13P H 0.233808 0.898245 0.449703 0.078 Uiso 1 1 calc R U . . .
H13Q H 0.246761 0.895815 0.390782 0.078 Uiso 1 1 calc R U . . .
C136 C 0.32146(16) 0.89844(14) 0.46671(15) 0.0502(9) Uani 1 1 d . . . . .
H13R H 0.333364 0.914347 0.506155 0.060 Uiso 1 1 calc R U . . .
H13S H 0.346447 0.912416 0.447380 0.060 Uiso 1 1 calc R U . . .
C137 C 0.3340(2) 0.84393(17) 0.47594(19) 0.0743(13) Uani 1 1 d . . . . .
H13T H 0.311633 0.830233 0.498212 0.089 Uiso 1 1 calc R U . . .
H13U H 0.319697 0.827443 0.436663 0.089 Uiso 1 1 calc R U . . .
C138 C 0.3979(3) 0.8322(2) 0.5089(2) 0.116(2) Uani 1 1 d . . . . .
H13V H 0.420475 0.845819 0.487345 0.174 Uiso 1 1 calc R U . . .
H13W H 0.403184 0.796308 0.512307 0.174 Uiso 1 1 calc R U . . .
H1X3 H 0.411928 0.846801 0.548773 0.174 Uiso 1 1 calc R U . . .
C1_1 C 0.2392(5) 0.4473(5) 0.4059(5) 0.105(4) Uiso 0.5 1 d D U P C 1
H1A_1 H 0.202942 0.443792 0.369992 0.157 Uiso 0.5 1 calc R U P C 1
H1B_1 H 0.230778 0.466067 0.435885 0.157 Uiso 0.5 1 calc R U P C 1
H1C_1 H 0.268901 0.464814 0.396168 0.157 Uiso 0.5 1 calc R U P C 1
C2_1 C 0.2577(7) 0.4067(6) 0.4254(7) 0.146(6) Uiso 0.5 1 d D U P C 1
H2A_1 H 0.221029 0.393469 0.427163 0.176 Uiso 0.5 1 calc R U P C 1
H2B_1 H 0.258121 0.392250 0.388520 0.176 Uiso 0.5 1 calc R U P C 1
C3_1 C 0.2912(10) 0.3792(7) 0.4596(10) 0.215(9) Uiso 0.5 1 d D U P C 1
H3A_1 H 0.265823 0.367453 0.479629 0.258 Uiso 0.5 1 calc R U P C 1
H3B_1 H 0.317384 0.403760 0.487659 0.258 Uiso 0.5 1 calc R U P C 1
C4_1 C 0.3255(7) 0.3447(6) 0.4717(7) 0.140(5) Uiso 0.5 1 d D U P C 1
H4A_1 H 0.340561 0.349992 0.515211 0.167 Uiso 0.5 1 calc R U P C 1
H4B_1 H 0.294577 0.319246 0.464510 0.167 Uiso 0.5 1 calc R U P C 1
C5_1 C 0.3616(9) 0.3168(7) 0.4745(9) 0.192(8) Uiso 0.5 1 d D U P C 1
H5A_1 H 0.363646 0.290801 0.503057 0.288 Uiso 0.5 1 calc R U P C 1
H5B_1 H 0.352223 0.302098 0.435233 0.288 Uiso 0.5 1 calc R U P C 1
H5C_1 H 0.399660 0.333815 0.487535 0.288 Uiso 0.5 1 calc R U P C 1
C1_2 C 0.3994(5) 0.3440(5) 0.4944(5) 0.103(4) Uiso 0.5 1 d D U P D 2
H1A_2 H 0.414246 0.321137 0.528168 0.154 Uiso 0.5 1 calc R U P D 2
H1B_2 H 0.381857 0.325214 0.457336 0.154 Uiso 0.5 1 calc R U P D 2
H1C_2 H 0.432073 0.364087 0.493565 0.154 Uiso 0.5 1 calc R U P D 2
C2_2 C 0.3617(10) 0.3712(8) 0.4998(10) 0.237(11) Uiso 0.5 1 d D U P D 2
H2A_2 H 0.382292 0.385985 0.539705 0.285 Uiso 0.5 1 calc R U P D 2
H2B_2 H 0.332919 0.347765 0.504085 0.285 Uiso 0.5 1 calc R U P D 2
C3_2 C 0.3299(6) 0.4059(5) 0.4698(6) 0.120(4) Uiso 0.5 1 d D U P D 2
H3A_2 H 0.358099 0.430976 0.467527 0.144 Uiso 0.5 1 calc R U P D 2
H3B_2 H 0.310292 0.392360 0.429088 0.144 Uiso 0.5 1 calc R U P D 2
C4_2 C 0.2923(9) 0.4292(8) 0.4777(10) 0.221(9) Uiso 0.5 1 d D U P D 2
H4A_2 H 0.308196 0.436742 0.520719 0.266 Uiso 0.5 1 calc R U P D 2
H4B_2 H 0.259070 0.406025 0.470082 0.266 Uiso 0.5 1 calc R U P D 2
C5_2 C 0.2702(8) 0.4677(7) 0.4521(9) 0.190(8) Uiso 0.5 1 d D U P D 2
H5A_2 H 0.240598 0.479280 0.466505 0.286 Uiso 0.5 1 calc R U P D 2
H5B_2 H 0.300988 0.492835 0.460355 0.286 Uiso 0.5 1 calc R U P D 2
H5C_2 H 0.251354 0.461800 0.409193 0.286 Uiso 0.5 1 calc R U P D 2

loop_
_atom_site_aniso_label
_atom_site_aniso_U_11
_atom_site_aniso_U_22
_atom_site_aniso_U_33
_atom_site_aniso_U_23
_atom_site_aniso_U_13
_atom_site_aniso_U_12
Si1 0.0225(4) 0.0216(4) 0.0224(3) 0.0027(3) 0.0063(3) 0.0047(3)
Si2 0.0169(3) 0.0201(4) 0.0193(3) -0.0047(3) 0.0072(3) -0.0009(3)
Si3 0.0146(3) 0.0161(3) 0.0122(3) -0.0017(3) 0.0040(2) -0.0018(3)
Si4 0.0157(3) 0.0164(3) 0.0151(3) -0.0008(3) 0.0053(3) -0.0018(3)
Si5 0.0212(4) 0.0222(4) 0.0217(3) -0.0081(3) 0.0080(3) -0.0054(3)
Si6 0.0637(6) 0.0215(4) 0.0308(4) 0.0038(3) 0.0102(4) 0.0124(4)
Si7 0.0261(4) 0.0212(4) 0.0262(4) -0.0074(3) 0.0083(3) -0.0034(3)
C1 0.0261(14) 0.0268(15) 0.0413(16) -0.0158(13) 0.0214(13) -0.0067(12)
C2 0.0234(15) 0.045(2) 0.064(2) -0.0257(17) 0.0224(16) -0.0058(14)
C3 0.036(2) 0.069(3) 0.106(3) -0.037(3) 0.046(2) -0.0111(19)
C4 0.065(3) 0.067(3) 0.126(4) -0.031(3) 0.078(3) -0.025(2)
C5 0.083(3) 0.040(2) 0.072(2) -0.0174(18) 0.064(2) -0.018(2)
C6 0.0490(19) 0.0254(16) 0.0457(17) -0.0123(13) 0.0351(16) -0.0100(14)
C7 0.0201(15) 0.072(3) 0.052(2) -0.0236(19) 0.0054(15) 0.0082(16)
C8 0.055(3) 0.064(3) 0.071(3) 0.001(2) 0.002(2) 0.011(2)
C9 0.0278(19) 0.106(4) 0.091(3) -0.048(3) 0.004(2) 0.012(2)
C10A 0.049(3) 0.089(4) 0.097(4) 0.006(3) 0.050(3) -0.006(3)
C11A 0.063(4) 0.074(4) 0.124(5) 0.009(4) 0.056(4) -0.023(4)
C12A 0.046(3) 0.067(4) 0.085(4) -0.004(3) 0.046(3) -0.001(3)
C10B 0.044(4) 0.077(4) 0.090(4) -0.002(3) 0.046(3) -0.010(3)
C11B 0.048(5) 0.081(5) 0.090(6) -0.002(5) 0.045(4) -0.022(4)
C12B 0.054(4) 0.076(5) 0.085(5) -0.008(4) 0.051(4) -0.016(4)
C13 0.061(2) 0.0258(16) 0.0322(15) -0.0062(12) 0.0324(16) -0.0041(15)
C14 0.101(3) 0.0330(19) 0.0400(18) -0.0004(15) 0.046(2) -0.001(2)
C15 0.067(2) 0.0373(19) 0.0399(17) -0.0124(15) 0.0282(18) -0.0086(17)
C16 0.0229(13) 0.0171(13) 0.0150(11) -0.0016(9) 0.0088(10) -0.0005(10)
C17 0.0222(13) 0.0220(14) 0.0163(11) 0.0006(10) 0.0068(10) -0.0003(11)
C18 0.0278(14) 0.0267(15) 0.0155(12) 0.0012(10) 0.0028(11) 0.0005(12)
C19 0.0430(17) 0.0224(15) 0.0226(13) 0.0025(11) 0.0168(13) 0.0005(13)
C20 0.0368(16) 0.0221(14) 0.0228(13) -0.0031(11) 0.0161(12) -0.0114(12)
C21 0.0246(13) 0.0235(14) 0.0156(11) -0.0038(10) 0.0084(11) -0.0047(11)
C22 0.0197(13) 0.0270(15) 0.0171(12) 0.0036(10) 0.0009(10) -0.0037(11)
C23 0.0220(14) 0.0412(19) 0.0347(16) 0.0016(14) 0.0042(13) -0.0020(13)
C24 0.0294(16) 0.0329(17) 0.0297(15) -0.0036(13) 0.0025(13) -0.0088(13)
C25 0.0472(19) 0.0284(16) 0.0279(14) 0.0086(12) 0.0142(14) -0.0020(14)
C26 0.083(3) 0.051(2) 0.0246(15) 0.0099(15) 0.0246(18) 0.002(2)
C27 0.102(3) 0.043(2) 0.064(2) 0.0277(19) 0.046(2) 0.027(2)
C28 0.0251(14) 0.0247(14) 0.0219(12) -0.0036(11) 0.0120(11) -0.0097(11)
C29 0.0302(16) 0.0404(19) 0.0371(16) -0.0057(14) 0.0172(14) -0.0112(14)
C30 0.0341(16) 0.0347(17) 0.0264(14) -0.0080(12) 0.0112(13) -0.0138(13)
C31 0.0169(12) 0.0176(12) 0.0132(10) -0.0028(9) 0.0064(10) -0.0037(10)
C32 0.0169(12) 0.0158(12) 0.0146(11) 0.0010(9) 0.0053(10) -0.0010(9)
C33 0.0240(13) 0.0168(13) 0.0195(12) -0.0016(10) 0.0099(11) 0.0007(10)
C34 0.0295(14) 0.0187(13) 0.0192(12) -0.0044(10) 0.0110(11) -0.0060(11)
C35 0.0164(12) 0.0262(14) 0.0147(11) -0.0033(10) 0.0008(10) -0.0028(10)
C36 0.0182(12) 0.0205(13) 0.0191(12) -0.0033(10) 0.0078(10) -0.0027(10)
C37 0.0197(12) 0.0175(13) 0.0180(11) -0.0011(10) 0.0039(10) 0.0021(10)
C38 0.0210(13) 0.0322(16) 0.0264(13) -0.0005(12) 0.0074(12) 0.0027(12)
C39 0.0316(15) 0.0265(15) 0.0229(13) 0.0058(11) 0.0053(12) 0.0069(12)
C40 0.0314(15) 0.0220(14) 0.0208(12) -0.0055(11) 0.0074(12) -0.0005(12)
C41 0.053(2) 0.0309(18) 0.0392(17) -0.0118(14) 0.0138(16) -0.0162(16)
C42 0.062(2) 0.0347(18) 0.0230(14) -0.0055(13) 0.0175(15) 0.0006(16)
C43 0.0165(12) 0.0304(15) 0.0197(12) -0.0073(11) 0.0022(11) 0.0018(11)
C44 0.0197(14) 0.046(2) 0.0346(16) -0.0059(14) 0.0072(13) 0.0001(13)
C45 0.0265(15) 0.0325(17) 0.0307(15) -0.0020(13) 0.0015(13) 0.0057(13)
C46 0.0205(12) 0.0189(13) 0.0210(12) 0.0013(10) 0.0106(11) -0.0028(10)
C47 0.0230(13) 0.0269(15) 0.0267(13) 0.0008(11) 0.0132(12) -0.0037(11)
C48 0.0207(13) 0.0387(17) 0.0321(15) -0.0008(13) 0.0104(12) -0.0052(12)
C49 0.0307(15) 0.0359(17) 0.0352(15) -0.0003(13) 0.0204(13) -0.0044(13)
C50 0.0333(15) 0.0310(16) 0.0233(13) -0.0025(11) 0.0148(12) -0.0036(13)
C51 0.0243(13) 0.0201(13) 0.0223(12) 0.0019(10) 0.0106(11) -0.0042(11)
C52 0.0221(14) 0.0417(18) 0.0279(14) -0.0050(13) 0.0113(12) -0.0080(13)
C53 0.0403(19) 0.039(2) 0.0448(18) -0.0164(15) 0.0101(16) -0.0109(15)
C54 0.0246(15) 0.067(2) 0.0326(16) -0.0004(16) 0.0045(14) -0.0059(16)
C55 0.0299(16) 0.053(2) 0.0366(16) 0.0042(15) 0.0178(14) 0.0038(15)
C56 0.0346(17) 0.053(2) 0.0451(18) 0.0013(16) 0.0204(15) 0.0114(16)
C57 0.061(2) 0.065(3) 0.077(3) -0.007(2) 0.054(2) -0.015(2)
C58 0.0260(14) 0.0233(14) 0.0165(11) 0.0014(10) 0.0090(11) -0.0018(11)
C59 0.0371(16) 0.0281(16) 0.0250(13) -0.0056(12) 0.0116(13) -0.0064(13)
C60 0.0348(17) 0.0315(17) 0.0300(15) 0.0059(13) 0.0042(13) -0.0011(14)
C61 0.130(4) 0.028(2) 0.087(3) 0.001(2) 0.072(3) -0.003(2)
C62 0.065(2) 0.0307(19) 0.055(2) -0.0041(16) 0.0118(19) 0.0158(18)
C63 0.109(4) 0.041(2) 0.045(2) 0.0035(18) -0.019(2) 0.024(2)
C64 0.0444(18) 0.0262(16) 0.0461(18) -0.0068(14) 0.0202(16) -0.0090(14)
C65 0.046(2) 0.0351(19) 0.0341(16) -0.0104(14) -0.0007(15) -0.0079(15)
C66 0.049(2) 0.0303(18) 0.059(2) -0.0104(15) 0.0315(18) 0.0013(15)
Si8 0.0210(4) 0.0294(4) 0.0235(4) -0.0074(3) 0.0058(3) -0.0012(3)
Si9 0.0143(3) 0.0254(4) 0.0196(3) 0.0000(3) 0.0050(3) -0.0038(3)
Si10 0.0149(3) 0.0224(3) 0.0183(3) -0.0010(3) 0.0073(3) -0.0021(3)
Si11 0.0142(3) 0.0244(4) 0.0169(3) -0.0012(3) 0.0044(3) -0.0002(3)
Si12 0.0212(4) 0.0291(4) 0.0249(4) 0.0052(3) 0.0068(3) -0.0041(3)
Si13 0.0391(5) 0.0276(4) 0.0290(4) -0.0049(3) 0.0152(4) 0.0010(4)
Si14 0.0428(5) 0.0275(5) 0.0340(4) 0.0030(3) 0.0201(4) -0.0041(4)
C67 0.0138(12) 0.0277(15) 0.0303(14) 0.0009(11) 0.0049(11) -0.0046(11)
C68 0.0206(14) 0.0344(17) 0.0301(14) -0.0014(12) 0.0064(12) -0.0055(12)
C69 0.0204(15) 0.067(3) 0.0404(18) -0.0164(17) 0.0010(14) -0.0079(16)
C70 0.0163(15) 0.085(3) 0.062(2) -0.032(2) 0.0103(16) -0.0152(17)
C71 0.0206(15) 0.063(2) 0.058(2) -0.0200(18) 0.0196(15) -0.0122(15)
C72 0.0220(14) 0.0328(16) 0.0371(15) -0.0051(13) 0.0140(13) -0.0086(12)
C73 0.0198(14) 0.051(2) 0.0227(14) -0.0038(13) 0.0026(12) -0.0137(13)
C74 0.0362(19) 0.105(4) 0.0338(18) 0.018(2) -0.0014(16) -0.020(2)
C75 0.059(2) 0.056(2) 0.064(2) -0.0189(19) 0.038(2) -0.014(2)
C76A 0.019(2) 0.044(3) 0.047(3) 0.003(3) 0.009(2) -0.012(2)
C77A 0.019(3) 0.046(4) 0.058(5) -0.012(4) 0.002(4) -0.015(3)
C78A 0.021(3) 0.042(4) 0.045(4) 0.004(3) 0.009(3) 0.000(3)
C76B 0.019(2) 0.049(3) 0.042(3) 0.001(2) 0.013(2) -0.007(2)
C77B 0.025(3) 0.053(4) 0.071(5) -0.029(3) 0.008(3) -0.007(3)
C78B 0.021(2) 0.044(3) 0.050(3) 0.005(3) 0.009(2) 0.000(2)
C79 0.0234(14) 0.0452(19) 0.0324(15) -0.0055(13) 0.0159(13) -0.0077(13)
C80 0.044(2) 0.058(2) 0.0479(19) 0.0052(17) 0.0246(17) -0.0015(17)
C81 0.0406(18) 0.048(2) 0.0431(17) -0.0097(15) 0.0252(16) -0.0105(16)
C82 0.0201(13) 0.0217(14) 0.0307(14) -0.0016(11) 0.0142(12) -0.0033(11)
C83 0.0283(15) 0.0296(16) 0.0338(15) -0.0075(12) 0.0197(13) -0.0075(12)
C84 0.0377(17) 0.0366(18) 0.0357(16) -0.0071(13) 0.0237(14) -0.0033(14)
C85 0.0427(18) 0.0333(18) 0.0491(18) -0.0084(15) 0.0318(16) -0.0029(14)
C86 0.0292(15) 0.0295(17) 0.0543(19) 0.0042(14) 0.0227(15) 0.0048(13)
C87 0.0243(14) 0.0289(16) 0.0376(15) -0.0004(12) 0.0167(13) -0.0024(12)
C88 0.0328(16) 0.0380(18) 0.0242(13) -0.0029(12) 0.0140(13) 0.0000(13)
C89 0.048(2) 0.043(2) 0.0322(16) 0.0022(14) 0.0198(15) -0.0026(16)
C90 0.0434(19) 0.061(2) 0.0262(15) -0.0038(15) 0.0141(15) -0.0104(17)
C91 0.058(2) 0.042(2) 0.062(2) -0.0022(17) 0.042(2) 0.0087(17)
C92 0.056(3) 0.116(4) 0.127(4) -0.056(4) 0.061(3) -0.004(3)
C93 0.101(3) 0.043(2) 0.097(3) -0.016(2) 0.077(3) -0.004(2)
C94 0.0238(14) 0.0343(17) 0.0376(16) 0.0085(13) 0.0122(13) 0.0062(13)
C95 0.0280(16) 0.050(2) 0.0460(18) 0.0106(16) 0.0116(15) 0.0066(15)
C96 0.0389(18) 0.0383(19) 0.0488(19) 0.0128(15) 0.0198(16) 0.0061(15)
C97 0.0155(12) 0.0234(14) 0.0231(12) 0.0004(10) 0.0079(11) -0.0013(10)
C98 0.0223(13) 0.0240(14) 0.0239(13) -0.0017(11) 0.0101(11) -0.0032(11)
C99 0.0256(14) 0.0295(16) 0.0302(14) -0.0063(12) 0.0122(12) -0.0097(12)
C100 0.0278(15) 0.0321(16) 0.0317(14) 0.0040(12) 0.0145(13) -0.0041(12)
C101 0.0282(14) 0.0336(16) 0.0212(13) 0.0020(11) 0.0108(12) -0.0035(12)
C102 0.0173(12) 0.0278(15) 0.0228(13) 0.0005(11) 0.0063(11) -0.0023(11)
C103 0.0274(14) 0.0300(16) 0.0242(13) -0.0047(11) 0.0110(12) -0.0087(12)
C104 0.0443(18) 0.0357(18) 0.0348(16) -0.0100(13) 0.0187(15) -0.0059(15)
C105 0.0274(15) 0.0435(19) 0.0281(14) -0.0051(13) 0.0066(13) -0.0082(14)
C106 0.0420(18) 0.0380(18) 0.0340(16) 0.0002(14) 0.0171(15) -0.0171(15)
C107 0.061(2) 0.042(2) 0.056(2) 0.0142(17) 0.0343(19) 0.0003(18)
C108 0.043(2) 0.060(2) 0.063(2) 0.0183(19) 0.0339(18) -0.0030(18)
C109 0.0276(15) 0.0341(17) 0.0204(13) 0.0008(11) 0.0070(12) -0.0076(13)
C110 0.0409(18) 0.044(2) 0.0267(15) -0.0067(14) 0.0108(14) -0.0074(15)
C111 0.0306(17) 0.056(2) 0.0280(15) 0.0020(15) 0.0005(14) -0.0055(16)
C112 0.0173(12) 0.0240(14) 0.0194(12) -0.0018(10) 0.0052(10) 0.0008(10)
C113 0.0209(13) 0.0317(16) 0.0220(13) -0.0020(11) 0.0072(11) 0.0003(11)
C114 0.0197(13) 0.0395(17) 0.0178(12) 0.0008(11) 0.0018(11) -0.0005(12)
C115 0.0177(12) 0.0290(15) 0.0283(14) -0.0035(11) 0.0074(11) -0.0004(11)
C116 0.0200(13) 0.0344(16) 0.0253(13) 0.0016(12) 0.0110(11) 0.0024(12)
C117 0.0182(12) 0.0284(15) 0.0207(12) -0.0023(11) 0.0043(11) 0.0012(11)
C118 0.0220(14) 0.059(2) 0.0199(13) 0.0042(13) 0.0076(12) 0.0011(14)
C119 0.066(3) 0.068(3) 0.084(3) 0.034(2) 0.048(2) 0.004(2)
C120 0.0324(18) 0.140(4) 0.0251(16) -0.010(2) 0.0109(15) 0.000(2)
C121 0.0173(13) 0.0398(18) 0.0265(14) -0.0009(12) 0.0034(12) -0.0004(12)
C122 0.0255(16) 0.048(2) 0.059(2) 0.0069(17) 0.0112(16) 0.0037(15)
C123 0.0213(14) 0.045(2) 0.0420(17) -0.0066(15) 0.0099(14) -0.0049(13)
C124 0.0184(13) 0.0429(18) 0.0209(13) 0.0042(12) 0.0082(11) 0.0052(12)
C125 0.0388(18) 0.057(2) 0.0254(15) -0.0069(14) 0.0097(14) -0.0020(16)
C126 0.0386(17) 0.046(2) 0.0360(16) 0.0131(14) 0.0199(15) 0.0069(15)
C128 0.058(2) 0.0318(18) 0.0398(17) -0.0085(14) 0.0198(17) -0.0074(16)
C129 0.046(2) 0.045(2) 0.051(2) 0.0055(16) 0.0219(17) 0.0138(17)
C130 0.063(2) 0.039(2) 0.0368(17) -0.0087(14) 0.0256(17) -0.0053(17)
C131 0.053(2) 0.048(2) 0.057(2) -0.0067(17) 0.0285(19) -0.0189(18)
C132 0.062(2) 0.037(2) 0.0466(19) 0.0072(15) 0.0272(18) 0.0049(17)
C133 0.072(3) 0.039(2) 0.0432(18) 0.0079(15) 0.0341(19) 0.0025(18)
C134 0.092(4) 0.092(4) 0.106(4) 0.042(3) 0.059(3) 0.039(3)
C135 0.058(2) 0.085(3) 0.057(2) 0.005(2) 0.028(2) 0.001(2)
C136 0.057(2) 0.061(2) 0.0406(18) 0.0048(17) 0.0267(18) 0.0042(19)
C137 0.109(4) 0.069(3) 0.070(3) 0.022(2) 0.062(3) 0.018(3)
C138 0.149(5) 0.127(5) 0.077(3) 0.046(3) 0.049(4) 0.080(4)

loop_
_atom_type_symbol
_atom_type_description
_atom_type_scat_dispersion_real
_atom_type_scat_dispersion_imag
_atom_type_scat_source
C C 0.0033 0.0016 'International Tables Vol C Tables 4.2.6.8 and 6.1.1.4'
H H 0.0000 0.0000 'International Tables Vol C Tables 4.2.6.8 and 6.1.1.4'
Si Si 0.0817 0.0704 'International Tables Vol C Tables 4.2.6.8 and 6.1.1.4'

loop_
_geom_angle_atom_site_label_1
_geom_angle_atom_site_label_2
_geom_angle_atom_site_label_3
_geom_angle
Si2 Si1 Si6 140.27(5)
Si2 Si1 Si4 80.51(3)
Si6 Si1 Si4 134.98(5)
Si2 Si1 Si5 58.63(3)
Si6 Si1 Si5 119.53(4)
Si4 Si1 Si5 57.16(3)
C1 Si2 Si1 135.16(10)
C1 Si2 Si5 126.35(9)
Si1 Si2 Si5 64.27(3)
C1 Si2 Si3 127.68(10)
Si1 Si2 Si3 91.59(3)
Si5 Si2 Si3 90.54(3)
C16 Si3 C31 106.00(10)
C16 Si3 Si2 108.51(8)
C31 Si3 Si2 128.43(8)
C16 Si3 Si4 128.74(8)
C31 Si3 Si4 107.69(8)
Si2 Si3 Si4 78.15(3)
C46 Si4 Si5 134.76(8)
C46 Si4 Si1 127.25(8)
Si5 Si4 Si1 64.29(3)
C46 Si4 Si3 127.61(9)
Si5 Si4 Si3 91.37(3)
Si1 Si4 Si3 90.59(3)
Si4 Si5 Si7 140.99(4)
Si4 Si5 Si2 80.44(3)
Si7 Si5 Si2 132.19(4)
Si4 Si5 Si1 58.55(3)
Si7 Si5 Si1 116.16(4)
Si2 Si5 Si1 57.10(3)
C61 Si6 C62 105.98(18)
C61 Si6 C63 109.8(2)
C62 Si6 C63 109.13(19)
C61 Si6 Si1 109.94(14)
C62 Si6 Si1 115.79(12)
C63 Si6 Si1 106.12(13)
C65 Si7 C64 108.95(15)
C65 Si7 C66 109.19(16)
C64 Si7 C66 107.73(15)
C65 Si7 Si5 106.94(11)
C64 Si7 Si5 115.25(10)
C66 Si7 Si5 108.67(11)
C6 C1 C2 118.6(3)
C6 C1 Si2 118.8(2)
C2 C1 Si2 122.3(2)
C3 C2 C1 118.4(4)
C3 C2 C7 119.2(3)
C1 C2 C7 122.2(3)
C4 C3 C2 123.4(4)
C4 C3 H3 118.3
C2 C3 H3 118.3
C5 C4 C3 117.3(3)
C5 C4 C10A 131.3(6)
C3 C4 C10A 111.3(5)
C5 C4 C10B 105.5(6)
C3 C4 C10B 136.8(6)
C4 C5 C6 123.1(4)
C4 C5 H5 118.4
C6 C5 H5 118.4
C5 C6 C1 119.2(3)
C5 C6 C13 118.4(3)
C1 C6 C13 122.3(3)
C2 C7 C8 108.5(3)
C2 C7 C9 115.8(4)
C8 C7 C9 109.0(3)
C2 C7 H7 107.8
C8 C7 H7 107.8
C9 C7 H7 107.8
C7 C8 H8A 109.5
C7 C8 H8B 109.5
H8A C8 H8B 109.5
C7 C8 H8C 109.5
H8A C8 H8C 109.5
H8B C8 H8C 109.5
C7 C9 H9A 109.5
C7 C9 H9B 109.5
H9A C9 H9B 109.5
C7 C9 H9C 109.5
H9A C9 H9C 109.5
H9B C9 H9C 109.5
C12A C10A C11A 127.1(7)
C12A C10A C4 116.2(5)
C11A C10A C4 110.3(5)
C12A C10A H10A 98.4
C11A C10A H10A 98.4
C4 C10A H10A 98.4
C10A C11A H11A 109.5
C10A C11A H11B 109.5
H11A C11A H11B 109.5
C10A C11A H11C 109.5
H11A C11A H11C 109.5
H11B C11A H11C 109.5
C10A C12A H12A 109.5
C10A C12A H12B 109.5
H12A C12A H12B 109.5
C10A C12A H12C 109.5
H12A C12A H12C 109.5
H12B C12A H12C 109.5
C12B C10B C11B 124.0(10)
C12B C10B C4 117.8(7)
C11B C10B C4 103.1(7)
C12B C10B H10B 103.0
C11B C10B H10B 103.0
C4 C10B H10B 103.0
C10B C11B H11D 109.5
C10B C11B H11E 109.5
H11D C11B H11E 109.5
C10B C11B H11F 109.5
H11D C11B H11F 109.5
H11E C11B H11F 109.5
C10B C12B H12D 109.5
C10B C12B H12E 109.5
H12D C12B H12E 109.5
C10B C12B H12F 109.5
H12D C12B H12F 109.5
H12E C12B H12F 109.5
C6 C13 C14 114.6(3)
C6 C13 C15 109.0(3)
C14 C13 C15 109.9(3)
C6 C13 H13 107.7
C14 C13 H13 107.7
C15 C13 H13 107.7
C13 C14 H14A 109.5
C13 C14 H14B 109.5
H14A C14 H14B 109.5
C13 C14 H14C 109.5
H14A C14 H14C 109.5
H14B C14 H14C 109.5
C13 C15 H15A 109.5
C13 C15 H15B 109.5
H15A C15 H15B 109.5
C13 C15 H15C 109.5
H15A C15 H15C 109.5
H15B C15 H15C 109.5
C21 C16 C17 117.3(2)
C21 C16 Si3 117.75(18)
C17 C16 Si3 124.90(19)
C18 C17 C16 119.9(2)
C18 C17 C22 117.6(2)
C16 C17 C22 122.5(2)
C17 C18 C19 122.7(2)
C17 C18 H18 118.7
C19 C18 H18 118.7
C20 C19 C18 117.6(2)
C20 C19 C25 120.8(3)
C18 C19 C25 121.6(3)
C19 C20 C21 122.3(2)
C19 C20 H20 118.8
C21 C20 H20 118.8
C20 C21 C16 120.2(2)
C20 C21 C28 116.7(2)
C16 C21 C28 123.1(2)
C17 C22 C23 112.7(2)
C17 C22 C24 111.0(2)
C23 C22 C24 110.3(2)
C17 C22 H22 107.6
C23 C22 H22 107.6
C24 C22 H22 107.6
C22 C23 H23A 109.5
C22 C23 H23B 109.5
H23A C23 H23B 109.5
C22 C23 H23C 109.5
H23A C23 H23C 109.5
H23B C23 H23C 109.5
C22 C24 H24A 109.5
C22 C24 H24B 109.5
H24A C24 H24B 109.5
C22 C24 H24C 109.5
H24A C24 H24C 109.5
H24B C24 H24C 109.5
C27 C25 C19 111.5(3)
C27 C25 C26 109.7(3)
C19 C25 C26 111.3(3)
C27 C25 H25 108.0
C19 C25 H25 108.0
C26 C25 H25 108.0
C25 C26 H26A 109.5
C25 C26 H26B 109.5
H26A C26 H26B 109.5
C25 C26 H26C 109.5
H26A C26 H26C 109.5
H26B C26 H26C 109.5
C25 C27 H27A 109.5
C25 C27 H27B 109.5
H27A C27 H27B 109.5
C25 C27 H27C 109.5
H27A C27 H27C 109.5
H27B C27 H27C 109.5
C21 C28 C30 110.9(2)
C21 C28 C29 112.6(2)
C30 C28 C29 110.0(2)
C21 C28 H28 107.7
C30 C28 H28 107.7
C29 C28 H28 107.7
C28 C29 H29A 109.5
C28 C29 H29B 109.5
H29A C29 H29B 109.5
C28 C29 H29C 109.5
H29A C29 H29C 109.5
H29B C29 H29C 109.5
C28 C30 H30A 109.5
C28 C30 H30B 109.5
H30A C30 H30B 109.5
C28 C30 H30C 109.5
H30A C30 H30C 109.5
H30B C30 H30C 109.5
C32 C31 C36 117.5(2)
C32 C31 Si3 117.86(17)
C36 C31 Si3 124.66(18)
C33 C32 C31 120.3(2)
C33 C32 C37 116.5(2)
C31 C32 C37 123.2(2)
C34 C33 C32 121.8(2)
C34 C33 H33 119.1
C32 C33 H33 119.1
C35 C34 C33 117.8(2)
C35 C34 C40 121.5(2)
C33 C34 C40 120.7(2)
C34 C35 C36 122.3(2)
C34 C35 H35 118.8
C36 C35 H35 118.8
C35 C36 C31 120.2(2)
C35 C36 C43 116.9(2)
C31 C36 C43 122.9(2)
C38 C37 C39 110.1(2)
C38 C37 C32 112.9(2)
C39 C37 C32 110.9(2)
C38 C37 H37 107.6
C39 C37 H37 107.6
C32 C37 H37 107.6
C37 C38 H38A 109.5
C37 C38 H38B 109.5
H38A C38 H38B 109.5
C37 C38 H38C 109.5
H38A C38 H38C 109.5
H38B C38 H38C 109.5
C37 C39 H39A 109.5
C37 C39 H39B 109.5
H39A C39 H39B 109.5
C37 C39 H39C 109.5
H39A C39 H39C 109.5
H39B C39 H39C 109.5
C34 C40 C41 111.3(2)
C34 C40 C42 111.3(2)
C41 C40 C42 110.0(2)
C34 C40 H40 108.0
C41 C40 H40 108.1
C42 C40 H40 108.0
C40 C41 H41A 109.5
C40 C41 H41B 109.5
H41A C41 H41B 109.5
C40 C41 H41C 109.5
H41A C41 H41C 109.5
H41B C41 H41C 109.5
C40 C42 H42A 109.5
C40 C42 H42B 109.5
H42A C42 H42B 109.5
C40 C42 H42C 109.5
H42A C42 H42C 109.5
H42B C42 H42C 109.5
C36 C43 C45 110.9(2)
C36 C43 C44 112.6(2)
C45 C43 C44 110.6(2)
C36 C43 H43 107.5
C45 C43 H43 107.5
C44 C43 H43 107.5
C43 C44 H44A 109.5
C43 C44 H44B 109.5
H44A C44 H44B 109.5
C43 C44 H44C 109.5
H44A C44 H44C 109.5
H44B C44 H44C 109.5
C43 C45 H45A 109.5
C43 C45 H45B 109.5
H45A C45 H45B 109.5
C43 C45 H45C 109.5
H45A C45 H45C 109.5
H45B C45 H45C 109.5
C51 C46 C47 118.0(2)
C51 C46 Si4 119.37(19)
C47 C46 Si4 122.33(18)
C48 C47 C46 119.6(2)
C48 C47 C52 118.4(2)
C46 C47 C52 121.8(2)
C49 C48 C47 122.7(3)
C49 C48 H48 118.7
C47 C48 H48 118.7
C48 C49 C50 117.5(3)
C48 C49 C55 118.9(3)
C50 C49 C55 123.6(3)
C49 C50 C51 122.3(2)
C49 C50 H50 118.8
C51 C50 H50 118.8
C50 C51 C46 119.8(2)
C50 C51 C58 118.7(2)
C46 C51 C58 121.5(2)
C47 C52 C53 108.8(2)
C47 C52 C54 114.9(2)
C53 C52 C54 109.7(3)
C47 C52 H52 107.7
C53 C52 H52 107.7
C54 C52 H52 107.7
C52 C53 H53A 109.5
C52 C53 H53B 109.5
H53A C53 H53B 109.5
C52 C53 H53C 109.5
H53A C53 H53C 109.5
H53B C53 H53C 109.5
C52 C54 H54A 109.5
C52 C54 H54B 109.5
H54A C54 H54B 109.5
C52 C54 H54C 109.5
H54A C54 H54C 109.5
H54B C54 H54C 109.5
C56 C55 C57 110.8(3)
C56 C55 C49 114.1(3)
C57 C55 C49 110.1(3)
C56 C55 H55 107.2
C57 C55 H55 107.2
C49 C55 H55 107.2
C55 C56 H56A 109.5
C55 C56 H56B 109.5
H56A C56 H56B 109.5
C55 C56 H56C 109.5
H56A C56 H56C 109.5
H56B C56 H56C 109.5
C55 C57 H57A 109.5
C55 C57 H57B 109.5
H57A C57 H57B 109.5
C55 C57 H57C 109.5
H57A C57 H57C 109.5
H57B C57 H57C 109.5
C60 C58 C51 109.3(2)
C60 C58 C59 109.5(2)
C51 C58 C59 114.5(2)
C60 C58 H58 107.7
C51 C58 H58 107.7
C59 C58 H58 107.7
C58 C59 H59A 109.5
C58 C59 H59B 109.5
H59A C59 H59B 109.5
C58 C59 H59C 109.5
H59A C59 H59C 109.5
H59B C59 H59C 109.5
C58 C60 H60A 109.5
C58 C60 H60B 109.5
H60A C60 H60B 109.5
C58 C60 H60C 109.5
H60A C60 H60C 109.5
H60B C60 H60C 109.5
Si6 C61 H61A 109.5
Si6 C61 H61B 109.5
H61A C61 H61B 109.5
Si6 C61 H61C 109.5
H61A C61 H61C 109.5
H61B C61 H61C 109.5
Si6 C62 H62A 109.5
Si6 C62 H62B 109.5
H62A C62 H62B 109.5
Si6 C62 H62C 109.5
H62A C62 H62C 109.5
H62B C62 H62C 109.5
Si6 C63 H63A 109.5
Si6 C63 H63B 109.5
H63A C63 H63B 109.5
Si6 C63 H63C 109.5
H63A C63 H63C 109.5
H63B C63 H63C 109.5
Si7 C64 H64A 109.5
Si7 C64 H64B 109.5
H64A C64 H64B 109.5
Si7 C64 H64C 109.5
H64A C64 H64C 109.5
H64B C64 H64C 109.5
Si7 C65 H65A 109.5
Si7 C65 H65B 109.5
H65A C65 H65B 109.5
Si7 C65 H65C 109.5
H65A C65 H65C 109.5
H65B C65 H65C 109.5
Si7 C66 H66A 109.5
Si7 C66 H66B 109.5
H66A C66 H66B 109.5
Si7 C66 H66C 109.5
H66A C66 H66C 109.5
H66B C66 H66C 109.5
Si9 Si8 Si13 143.96(5)
Si9 Si8 Si11 80.69(3)
Si13 Si8 Si11 128.70(4)
Si9 Si8 Si12 58.50(3)
Si13 Si8 Si12 115.92(4)
Si11 Si8 Si12 56.89(3)
C67 Si9 Si8 133.12(9)
C67 Si9 Si12 122.33(9)
Si8 Si9 Si12 64.76(3)
C67 Si9 Si10 131.74(9)
Si8 Si9 Si10 91.23(4)
Si12 Si9 Si10 90.14(3)
C97 Si10 C82 106.67(11)
C97 Si10 Si11 107.60(8)
C82 Si10 Si11 128.98(9)
C97 Si10 Si9 129.48(8)
C82 Si10 Si9 106.54(8)
Si11 Si10 Si9 78.32(3)
C112 Si11 Si12 133.68(9)
C112 Si11 Si8 123.12(8)
Si12 Si11 Si8 64.73(3)
C112 Si11 Si10 130.84(9)
Si12 Si11 Si10 91.23(4)
Si8 Si11 Si10 90.28(3)
Si11 Si12 Si9 80.55(3)
Si11 Si12 Si14 143.31(5)
Si9 Si12 Si14 129.49(4)
Si11 Si12 Si8 58.38(3)
Si9 Si12 Si8 56.74(3)
Si14 Si12 Si8 116.12(4)
C128 Si13 C130 108.09(15)
C128 Si13 C129 108.73(16)
C130 Si13 C129 110.13(16)
C128 Si13 Si8 115.26(11)
C130 Si13 Si8 107.10(11)
C129 Si13 Si8 107.48(12)
C132 Si14 C131 108.58(17)
C132 Si14 C133 107.49(16)
C131 Si14 C133 109.71(17)
C132 Si14 Si12 115.06(12)
C131 Si14 Si12 108.41(12)
C133 Si14 Si12 107.53(11)
C72 C67 C68 118.4(2)
C72 C67 Si9 119.8(2)
C68 C67 Si9 121.7(2)
C69 C68 C67 119.3(3)
C69 C68 C73 118.5(3)
C67 C68 C73 122.2(2)
C70 C69 C68 122.5(3)
C70 C69 H69 118.8
C68 C69 H69 118.8
C71 C70 C69 118.0(3)
C71 C70 C76A 113.9(4)
C69 C70 C76A 126.7(4)
C71 C70 C76B 125.0(4)
C69 C70 C76B 115.6(4)
C70 C71 C72 122.2(3)
C70 C71 H71 118.9
C72 C71 H71 118.9
C71 C72 C67 119.5(3)
C71 C72 C79 116.6(3)
C67 C72 C79 123.9(2)
C75 C73 C68 110.8(3)
C75 C73 C74 110.1(3)
C68 C73 C74 113.1(3)
C75 C73 H73 107.5
C68 C73 H73 107.5
C74 C73 H73 107.5
C73 C74 H74A 109.5
C73 C74 H74B 109.5
H74A C74 H74B 109.5
C73 C74 H74C 109.5
H74A C74 H74C 109.5
H74B C74 H74C 109.5
C73 C75 H75A 109.5
C73 C75 H75B 109.5
H75A C75 H75B 109.5
C73 C75 H75C 109.5
H75A C75 H75C 109.5
H75B C75 H75C 109.5
C78A C76A C77A 112.9(8)
C78A C76A C70 99.5(6)
C77A C76A C70 117.0(7)
C78A C76A H76A 109.0
C77A C76A H76A 109.0
C70 C76A H76A 109.0
C76A C77A H77A 109.5
C76A C77A H77B 109.5
H77A C77A H77B 109.5
C76A C77A H77C 109.5
H77A C77A H77C 109.5
H77B C77A H77C 109.5
C76A C78A H78A 109.5
C76A C78A H78B 109.5
H78A C78A H78B 109.5
C76A C78A H78C 109.5
H78A C78A H78C 109.5
H78B C78A H78C 109.5
C78B C76B C77B 110.1(6)
C78B C76B C70 114.5(5)
C77B C76B C70 101.3(6)
C78B C76B H76B 110.2
C77B C76B H76B 110.2
C70 C76B H76B 110.2
C76B C77B H77D 109.5
C76B C77B H77E 109.5
H77D C77B H77E 109.5
C76B C77B H77F 109.5
H77D C77B H77F 109.5
H77E C77B H77F 109.5
C76B C78B H78D 109.5
C76B C78B H78E 109.5
H78D C78B H78E 109.5
C76B C78B H78F 109.5
H78D C78B H78F 109.5
H78E C78B H78F 109.5
C72 C79 C80 111.0(3)
C72 C79 C81 113.4(3)
C80 C79 C81 109.6(2)
C72 C79 H79 107.5
C80 C79 H79 107.5
C81 C79 H79 107.5
C79 C80 H80A 109.5
C79 C80 H80B 109.5
H80A C80 H80B 109.5
C79 C80 H80C 109.5
H80A C80 H80C 109.5
H80B C80 H80C 109.5
C79 C81 H81A 109.5
C79 C81 H81B 109.5
H81A C81 H81B 109.5
C79 C81 H81C 109.5
H81A C81 H81C 109.5
H81B C81 H81C 109.5
C87 C82 C83 117.5(2)
C87 C82 Si10 116.32(19)
C83 C82 Si10 126.1(2)
C84 C83 C82 120.1(3)
C84 C83 C88 116.3(2)
C82 C83 C88 123.6(2)
C85 C84 C83 122.4(3)
C85 C84 H84 118.8
C83 C84 H84 118.8
C84 C85 C86 118.0(3)
C84 C85 C91 120.4(3)
C86 C85 C91 121.7(3)
C85 C86 C87 122.0(3)
C85 C86 H86 119.0
C87 C86 H86 119.0
C86 C87 C82 119.9(3)
C86 C87 C94 116.9(3)
C82 C87 C94 123.3(2)
C83 C88 C89 111.6(2)
C83 C88 C90 112.0(3)
C89 C88 C90 110.3(2)
C83 C88 H88 107.6
C89 C88 H88 107.6
C90 C88 H88 107.6
C88 C89 H89A 109.5
C88 C89 H89B 109.5
H89A C89 H89B 109.5
C88 C89 H89C 109.5
H89A C89 H89C 109.5
H89B C89 H89C 109.5
C88 C90 H90A 109.5
C88 C90 H90B 109.5
H90A C90 H90B 109.5
C88 C90 H90C 109.5
H90A C90 H90C 109.5
H90B C90 H90C 109.5
C93 C91 C92 114.1(4)
C93 C91 C85 111.8(3)
C92 C91 C85 112.6(3)
C93 C91 H91 105.8
C92 C91 H91 105.8
C85 C91 H91 105.8
C91 C92 H92A 109.5
C91 C92 H92B 109.5
H92A C92 H92B 109.5
C91 C92 H92C 109.5
H92A C92 H92C 109.5
H92B C92 H92C 109.5
C91 C93 H93A 109.5
C91 C93 H93B 109.5
H93A C93 H93B 109.5
C91 C93 H93C 109.5
H93A C93 H93C 109.5
H93B C93 H93C 109.5
C87 C94 C96 110.6(3)
C87 C94 C95 112.3(2)
C96 C94 C95 111.6(2)
C87 C94 H94 107.3
C96 C94 H94 107.3
C95 C94 H94 107.3
C94 C95 H95A 109.5
C94 C95 H95B 109.5
H95A C95 H95B 109.5
C94 C95 H95C 109.5
H95A C95 H95C 109.5
H95B C95 H95C 109.5
C94 C96 H96A 109.5
C94 C96 H96B 109.5
H96A C96 H96B 109.5
C94 C96 H96C 109.5
H96A C96 H96C 109.5
H96B C96 H96C 109.5
C102 C97 C98 117.1(2)
C102 C97 Si10 126.49(19)
C98 C97 Si10 116.37(18)
C99 C98 C97 120.3(2)
C99 C98 C103 116.2(2)
C97 C98 C103 123.5(2)
C100 C99 C98 122.4(3)
C100 C99 H99 118.8
C98 C99 H99 118.8
C99 C100 C101 117.6(3)
C99 C100 C106 120.9(3)
C101 C100 C106 121.5(2)
C100 C101 C102 122.4(2)
C100 C101 H101 118.8
C102 C101 H101 118.8
C101 C102 C97 120.2(2)
C101 C102 C109 116.7(2)
C97 C102 C109 123.0(2)
C98 C103 C104 110.8(2)
C98 C103 C105 111.6(2)
C104 C103 C105 111.6(2)
C98 C103 H103 107.6
C104 C103 H103 107.6
C105 C103 H103 107.6
C103 C104 H1A0 109.5
C103 C104 H1B0 109.5
H1A0 C104 H1B0 109.5
C103 C104 H1C0 109.5
H1A0 C104 H1C0 109.5
H1B0 C104 H1C0 109.5
C103 C105 H1D0 109.5
C103 C105 H1E0 109.5
H1D0 C105 H1E0 109.5
C103 C105 H1F0 109.5
H1D0 C105 H1F0 109.5
H1E0 C105 H1F0 109.5
C107 C106 C100 112.5(3)
C107 C106 C108 111.1(3)
C100 C106 C108 110.3(3)
C107 C106 H106 107.5
C100 C106 H106 107.5
C108 C106 H106 107.5
C106 C107 H1G0 109.5
C106 C107 H1H0 109.5
H1G0 C107 H1H0 109.5
C106 C107 H1I0 109.5
H1G0 C107 H1I0 109.5
H1H0 C107 H1I0 109.5
C106 C108 H10J 109.5
C106 C108 H10K 109.5
H10J C108 H10K 109.5
C106 C108 H10L 109.5
H10J C108 H10L 109.5
H10K C108 H10L 109.5
C110 C109 C102 111.3(2)
C110 C109 C111 110.2(2)
C102 C109 C111 112.3(2)
C110 C109 H109 107.6
C102 C109 H109 107.6
C111 C109 H109 107.6
C109 C110 H1A1 109.5
C109 C110 H1B1 109.5
H1A1 C110 H1B1 109.5
C109 C110 H1C1 109.5
H1A1 C110 H1C1 109.5
H1B1 C110 H1C1 109.5
C109 C111 H1D1 109.5
C109 C111 H1E1 109.5
H1D1 C111 H1E1 109.5
C109 C111 H1F1 109.5
H1D1 C111 H1F1 109.5
H1E1 C111 H1F1 109.5
C117 C112 C113 118.2(2)
C117 C112 Si11 120.18(18)
C113 C112 Si11 121.63(19)
C114 C113 C112 119.2(2)
C114 C113 C118 118.7(2)
C112 C113 C118 122.1(2)
C115 C114 C113 122.9(2)
C115 C114 H114 118.6
C113 C114 H114 118.6
C114 C115 C116 117.4(2)
C114 C115 C121 120.0(2)
C116 C115 C121 122.6(2)
C115 C116 C117 122.1(2)
C115 C116 H116 118.9
C117 C116 H116 118.9
C116 C117 C112 120.1(2)
C116 C117 C124 116.4(2)
C112 C117 C124 123.5(2)
C119 C118 C113 110.3(3)
C119 C118 C120 110.5(3)
C113 C118 C120 113.4(3)
C119 C118 H118 107.5
C113 C118 H118 107.5
C120 C118 H118 107.5
C118 C119 H11G 109.5
C118 C119 H11H 109.5
H11G C119 H11H 109.5
C118 C119 H11I 109.5
H11G C119 H11I 109.5
H11H C119 H11I 109.5
C118 C120 H1A2 109.5
C118 C120 H1B2 109.5
H1A2 C120 H1B2 109.5
C118 C120 H1C2 109.5
H1A2 C120 H1C2 109.5
H1B2 C120 H1C2 109.5
C123 C121 C115 113.3(2)
C123 C121 C122 111.1(3)
C115 C121 C122 110.4(2)
C123 C121 H121 107.2
C115 C121 H121 107.2
C122 C121 H121 107.2
C121 C122 H1D2 109.5
C121 C122 H1E2 109.5
H1D2 C122 H1E2 109.5
C121 C122 H1F2 109.5
H1D2 C122 H1F2 109.5
H1E2 C122 H1F2 109.5
C121 C123 H12G 109.5
C121 C123 H12H 109.5
H12G C123 H12H 109.5
C121 C123 H12I 109.5
H12G C123 H12I 109.5
H12H C123 H12I 109.5
C125 C124 C117 110.7(2)
C125 C124 C126 110.0(2)
C117 C124 C126 113.2(2)
C125 C124 H124 107.6
C117 C124 H124 107.6
C126 C124 H124 107.6
C124 C125 H12J 109.5
C124 C125 H12K 109.5
H12J C125 H12K 109.5
C124 C125 H12L 109.5
H12J C125 H12L 109.5
H12K C125 H12L 109.5
C124 C126 H12M 109.5
C124 C126 H12N 109.5
H12M C126 H12N 109.5
C124 C126 H12O 109.5
H12M C126 H12O 109.5
H12N C126 H12O 109.5
Si13 C128 H12P 109.5
Si13 C128 H12Q 109.5
H12P C128 H12Q 109.5
Si13 C128 H12R 109.5
H12P C128 H12R 109.5
H12Q C128 H12R 109.5
Si13 C129 H12S 109.5
Si13 C129 H12T 109.5
H12S C129 H12T 109.5
Si13 C129 H12U 109.5
H12S C129 H12U 109.5
H12T C129 H12U 109.5
Si13 C130 H13A 109.5
Si13 C130 H13B 109.5
H13A C130 H13B 109.5
Si13 C130 H13C 109.5
H13A C130 H13C 109.5
H13B C130 H13C 109.5
Si14 C131 H13D 109.5
Si14 C131 H13E 109.5
H13D C131 H13E 109.5
Si14 C131 H13F 109.5
H13D C131 H13F 109.5
H13E C131 H13F 109.5
Si14 C132 H13G 109.5
Si14 C132 H13H 109.5
H13G C132 H13H 109.5
Si14 C132 H13I 109.5
H13G C132 H13I 109.5
H13H C132 H13I 109.5
Si14 C133 H13J 109.5
Si14 C133 H13K 109.5
H13J C133 H13K 109.5
Si14 C133 H13L 109.5
H13J C133 H13L 109.5
H13K C133 H13L 109.5
C135 C134 H13M 109.5
C135 C134 H13N 109.5
H13M C134 H13N 109.5
C135 C134 H13O 109.5
H13M C134 H13O 109.5
H13N C134 H13O 109.5
C136 C135 C134 113.7(4)
C136 C135 H13P 108.8
C134 C135 H13P 108.8
C136 C135 H13Q 108.8
C134 C135 H13Q 108.8
H13P C135 H13Q 107.7
C135 C136 C137 115.4(4)
C135 C136 H13R 108.4
C137 C136 H13R 108.4
C135 C136 H13S 108.4
C137 C136 H13S 108.4
H13R C136 H13S 107.5
C138 C137 C136 113.6(4)
C138 C137 H13T 108.9
C136 C137 H13T 108.9
C138 C137 H13U 108.9
C136 C137 H13U 108.9
H13T C137 H13U 107.7
C137 C138 H13V 109.5
C137 C138 H13W 109.5
H13V C138 H13W 109.5
C137 C138 H1X3 109.5
H13V C138 H1X3 109.5
H13W C138 H1X3 109.5
C2_1 C1_1 H1A_1 109.5
C2_1 C1_1 H1B_1 109.5
H1A_1 C1_1 H1B_1 109.5
C2_1 C1_1 H1C_1 109.5
H1A_1 C1_1 H1C_1 109.5
H1B_1 C1_1 H1C_1 109.5
C3_1 C2_1 C1_1 154(2)
C3_1 C2_1 H2A_1 97.9
C1_1 C2_1 H2A_1 97.9
C3_1 C2_1 H2B_1 97.9
C1_1 C2_1 H2B_1 97.9
H2A_1 C2_1 H2B_1 103.7
C2_1 C3_1 C4_1 152(3)
C2_1 C3_1 H3A_1 98.5
C4_1 C3_1 H3A_1 98.5
C2_1 C3_1 H3B_1 98.5
C4_1 C3_1 H3B_1 98.5
H3A_1 C3_1 H3B_1 103.8
C5_1 C4_1 C3_1 165(2)
C5_1 C4_1 H4A_1 94.6
C3_1 C4_1 H4A_1 94.6
C5_1 C4_1 H4B_1 94.6
C3_1 C4_1 H4B_1 94.6
H4A_1 C4_1 H4B_1 103.2
C4_1 C5_1 H5A_1 109.5
C4_1 C5_1 H5B_1 109.5
H5A_1 C5_1 H5B_1 109.5
C4_1 C5_1 H5C_1 109.5
H5A_1 C5_1 H5C_1 109.5
H5B_1 C5_1 H5C_1 109.5
C2_2 C1_2 H1A_2 109.5
C2_2 C1_2 H1B_2 109.5
H1A_2 C1_2 H1B_2 109.5
C2_2 C1_2 H1C_2 109.5
H1A_2 C1_2 H1C_2 109.5
H1B_2 C1_2 H1C_2 109.5
C1_2 C2_2 C3_2 135(2)
C1_2 C2_2 H2A_2 103.4
C3_2 C2_2 H2A_2 103.4
C1_2 C2_2 H2B_2 103.4
C3_2 C2_2 H2B_2 103.4
H2A_2 C2_2 H2B_2 105.2
C4_2 C3_2 C2_2 130.0(19)
C4_2 C3_2 H3A_2 104.8
C2_2 C3_2 H3A_2 104.8
C4_2 C3_2 H3B_2 104.8
C2_2 C3_2 H3B_2 104.8
H3A_2 C3_2 H3B_2 105.8
C3_2 C4_2 C5_2 126(2)
C3_2 C4_2 H4A_2 105.9
C5_2 C4_2 H4A_2 105.9
C3_2 C4_2 H4B_2 105.9
C5_2 C4_2 H4B_2 105.9
H4A_2 C4_2 H4B_2 106.3
C4_2 C5_2 H5A_2 109.5
C4_2 C5_2 H5B_2 109.5
H5A_2 C5_2 H5B_2 109.5
C4_2 C5_2 H5C_2 109.5
H5A_2 C5_2 H5C_2 109.5
H5B_2 C5_2 H5C_2 109.5

loop_
_geom_bond_atom_site_label_1
_geom_bond_atom_site_label_2
_geom_bond_distance
Si1 Si2 2.3017(10)
Si1 Si6 2.3320(11)
Si1 Si4 2.3382(10)
Si1 Si5 2.4694(10)
Si2 C1 1.896(3)
Si2 Si5 2.3404(10)
Si2 Si3 2.3762(10)
Si3 C16 1.913(2)
Si3 C31 1.916(2)
Si3 Si4 2.3802(9)
Si4 C46 1.896(2)
Si4 Si5 2.3027(10)
Si5 Si7 2.3325(10)
Si6 C61 1.851(4)
Si6 C62 1.863(3)
Si6 C63 1.881(4)
Si7 C65 1.867(3)
Si7 C64 1.871(3)
Si7 C66 1.872(3)
C1 C6 1.411(4)
C1 C2 1.419(4)
C2 C3 1.393(5)
C2 C7 1.507(5)
C3 C4 1.378(6)
C3 H3 0.9500
C4 C5 1.365(6)
C4 C10A 1.549(6)
C4 C10B 1.575(8)
C5 C6 1.393(4)
C5 H5 0.9500
C6 C13 1.515(5)
C7 C8 1.509(5)
C7 C9 1.537(5)
C7 H7 1.0000
C8 H8A 0.9800
C8 H8B 0.9800
C8 H8C 0.9800
C9 H9A 0.9800
C9 H9B 0.9800
C9 H9C 0.9800
C10A C12A 1.355(6)
C10A C11A 1.477(6)
C10A H10A 1.0000
C11A H11A 0.9800
C11A H11B 0.9800
C11A H11C 0.9800
C12A H12A 0.9800
C12A H12B 0.9800
C12A H12C 0.9800
C10B C12B 1.373(7)
C10B C11B 1.467(8)
C10B H10B 1.0000
C11B H11D 0.9800
C11B H11E 0.9800
C11B H11F 0.9800
C12B H12D 0.9800
C12B H12E 0.9800
C12B H12F 0.9800
C13 C14 1.524(4)
C13 C15 1.528(4)
C13 H13 1.0000
C14 H14A 0.9800
C14 H14B 0.9800
C14 H14C 0.9800
C15 H15A 0.9800
C15 H15B 0.9800
C15 H15C 0.9800
C16 C21 1.420(3)
C16 C17 1.421(3)
C17 C18 1.385(3)
C17 C22 1.514(4)
C18 C19 1.386(4)
C18 H18 0.9500
C19 C20 1.378(4)
C19 C25 1.518(4)
C20 C21 1.391(4)
C20 H20 0.9500
C21 C28 1.527(4)
C22 C23 1.527(4)
C22 C24 1.528(4)
C22 H22 1.0000
C23 H23A 0.9800
C23 H23B 0.9800
C23 H23C 0.9800
C24 H24A 0.9800
C24 H24B 0.9800
C24 H24C 0.9800
C25 C27 1.512(5)
C25 C26 1.524(4)
C25 H25 1.0000
C26 H26A 0.9800
C26 H26B 0.9800
C26 H26C 0.9800
C27 H27A 0.9800
C27 H27B 0.9800
C27 H27C 0.9800
C28 C30 1.532(4)
C28 C29 1.536(4)
C28 H28 1.0000
C29 H29A 0.9800
C29 H29B 0.9800
C29 H29C 0.9800
C30 H30A 0.9800
C30 H30B 0.9800
C30 H30C 0.9800
C31 C32 1.413(3)
C31 C36 1.414(3)
C32 C33 1.396(3)
C32 C37 1.530(3)
C33 C34 1.383(4)
C33 H33 0.9500
C34 C35 1.382(4)
C34 C40 1.519(3)
C35 C36 1.389(3)
C35 H35 0.9500
C36 C43 1.518(3)
C37 C38 1.530(4)
C37 C39 1.530(3)
C37 H37 1.0000
C38 H38A 0.9800
C38 H38B 0.9800
C38 H38C 0.9800
C39 H39A 0.9800
C39 H39B 0.9800
C39 H39C 0.9800
C40 C41 1.521(4)
C40 C42 1.527(4)
C40 H40 1.0000
C41 H41A 0.9800
C41 H41B 0.9800
C41 H41C 0.9800
C42 H42A 0.9800
C42 H42B 0.9800
C42 H42C 0.9800
C43 C45 1.528(4)
C43 C44 1.529(4)
C43 H43 1.0000
C44 H44A 0.9800
C44 H44B 0.9800
C44 H44C 0.9800
C45 H45A 0.9800
C45 H45B 0.9800
C45 H45C 0.9800
C46 C51 1.411(3)
C46 C47 1.422(4)
C47 C48 1.390(4)
C47 C52 1.511(4)
C48 C49 1.383(4)
C48 H48 0.9500
C49 C50 1.384(4)
C49 C55 1.529(4)
C50 C51 1.399(4)
C50 H50 0.9500
C51 C58 1.524(4)
C52 C53 1.517(4)
C52 C54 1.539(4)
C52 H52 1.0000
C53 H53A 0.9800
C53 H53B 0.9800
C53 H53C 0.9800
C54 H54A 0.9800
C54 H54B 0.9800
C54 H54C 0.9800
C55 C56 1.491(4)
C55 C57 1.527(5)
C55 H55 1.0000
C56 H56A 0.9800
C56 H56B 0.9800
C56 H56C 0.9800
C57 H57A 0.9800
C57 H57B 0.9800
C57 H57C 0.9800
C58 C60 1.515(4)
C58 C59 1.529(4)
C58 H58 1.0000
C59 H59A 0.9800
C59 H59B 0.9800
C59 H59C 0.9800
C60 H60A 0.9800
C60 H60B 0.9800
C60 H60C 0.9800
C61 H61A 0.9800
C61 H61B 0.9800
C61 H61C 0.9800
C62 H62A 0.9800
C62 H62B 0.9800
C62 H62C 0.9800
C63 H63A 0.9800
C63 H63B 0.9800
C63 H63C 0.9800
C64 H64A 0.9800
C64 H64B 0.9800
C64 H64C 0.9800
C65 H65A 0.9800
C65 H65B 0.9800
C65 H65C 0.9800
C66 H66A 0.9800
C66 H66B 0.9800
C66 H66C 0.9800
Si8 Si9 2.2938(11)
Si8 Si13 2.3347(11)
Si8 Si11 2.3365(10)
Si8 Si12 2.4812(10)
Si9 C67 1.891(3)
Si9 Si12 2.3388(10)
Si9 Si10 2.3756(10)
Si10 C97 1.914(3)
Si10 C82 1.918(3)
Si10 Si11 2.3717(10)
Si11 C112 1.891(3)
Si11 Si12 2.2983(10)
Si12 Si14 2.3393(11)
Si13 C128 1.865(3)
Si13 C130 1.873(3)
Si13 C129 1.873(3)
Si14 C132 1.865(3)
Si14 C131 1.870(3)
Si14 C133 1.875(3)
C67 C72 1.409(4)
C67 C68 1.412(4)
C68 C69 1.389(4)
C68 C73 1.520(4)
C69 C70 1.378(5)
C69 H69 0.9500
C70 C71 1.371(5)
C70 C76A 1.561(6)
C70 C76B 1.571(6)
C71 C72 1.396(4)
C71 H71 0.9500
C72 C79 1.517(4)
C73 C75 1.514(5)
C73 C74 1.520(4)
C73 H73 1.0000
C74 H74A 0.9800
C74 H74B 0.9800
C74 H74C 0.9800
C75 H75A 0.9800
C75 H75B 0.9800
C75 H75C 0.9800
C76A C78A 1.493(12)
C76A C77A 1.494(8)
C76A H76A 1.0000
C77A H77A 0.9800
C77A H77B 0.9800
C77A H77C 0.9800
C78A H78A 0.9800
C78A H78B 0.9800
C78A H78C 0.9800
C76B C78B 1.512(7)
C76B C77B 1.516(8)
C76B H76B 1.0000
C77B H77D 0.9800
C77B H77E 0.9800
C77B H77F 0.9800
C78B H78D 0.9800
C78B H78E 0.9800
C78B H78F 0.9800
C79 C80 1.520(4)
C79 C81 1.524(4)
C79 H79 1.0000
C80 H80A 0.9800
C80 H80B 0.9800
C80 H80C 0.9800
C81 H81A 0.9800
C81 H81B 0.9800
C81 H81C 0.9800
C82 C87 1.410(4)
C82 C83 1.415(4)
C83 C84 1.395(4)
C83 C88 1.516(4)
C84 C85 1.365(4)
C84 H84 0.9500
C85 C86 1.385(4)
C85 C91 1.524(4)
C86 C87 1.402(4)
C86 H86 0.9500
C87 C94 1.525(4)
C88 C89 1.526(4)
C88 C90 1.531(4)
C88 H88 1.0000
C89 H89A 0.9800
C89 H89B 0.9800
C89 H89C 0.9800
C90 H90A 0.9800
C90 H90B 0.9800
C90 H90C 0.9800
C91 C93 1.472(5)
C91 C92 1.482(5)
C91 H91 1.0000
C92 H92A 0.9800
C92 H92B 0.9800
C92 H92C 0.9800
C93 H93A 0.9800
C93 H93B 0.9800
C93 H93C 0.9800
C94 C96 1.529(4)
C94 C95 1.538(4)
C94 H94 1.0000
C95 H95A 0.9800
C95 H95B 0.9800
C95 H95C 0.9800
C96 H96A 0.9800
C96 H96B 0.9800
C96 H96C 0.9800
C97 C102 1.413(3)
C97 C98 1.414(4)
C98 C99 1.395(4)
C98 C103 1.529(3)
C99 C100 1.373(4)
C99 H99 0.9500
C100 C101 1.381(4)
C100 C106 1.518(4)
C101 C102 1.392(4)
C101 H101 0.9500
C102 C109 1.524(4)
C103 C104 1.531(4)
C103 C105 1.534(4)
C103 H103 1.0000
C104 H1A0 0.9800
C104 H1B0 0.9800
C104 H1C0 0.9800
C105 H1D0 0.9800
C105 H1E0 0.9800
C105 H1F0 0.9800
C106 C107 1.508(4)
C106 C108 1.518(5)
C106 H106 1.0000
C107 H1G0 0.9800
C107 H1H0 0.9800
C107 H1I0 0.9800
C108 H10J 0.9800
C108 H10K 0.9800
C108 H10L 0.9800
C109 C110 1.522(4)
C109 C111 1.528(4)
C109 H109 1.0000
C110 H1A1 0.9800
C110 H1B1 0.9800
C110 H1C1 0.9800
C111 H1D1 0.9800
C111 H1E1 0.9800
C111 H1F1 0.9800
C112 C117 1.404(3)
C112 C113 1.422(3)
C113 C114 1.388(4)
C113 C118 1.514(4)
C114 C115 1.383(4)
C114 H114 0.9500
C115 C116 1.385(4)
C115 C121 1.524(4)
C116 C117 1.392(4)
C116 H116 0.9500
C117 C124 1.523(3)
C118 C119 1.512(5)
C118 C120 1.524(4)
C118 H118 1.0000
C119 H11G 0.9800
C119 H11H 0.9800
C119 H11I 0.9800
C120 H1A2 0.9800
C120 H1B2 0.9800
C120 H1C2 0.9800
C121 C123 1.516(4)
C121 C122 1.526(4)
C121 H121 1.0000
C122 H1D2 0.9800
C122 H1E2 0.9800
C122 H1F2 0.9800
C123 H12G 0.9800
C123 H12H 0.9800
C123 H12I 0.9800
C124 C125 1.521(4)
C124 C126 1.525(4)
C124 H124 1.0000
C125 H12J 0.9800
C125 H12K 0.9800
C125 H12L 0.9800
C126 H12M 0.9800
C126 H12N 0.9800
C126 H12O 0.9800
C128 H12P 0.9800
C128 H12Q 0.9800
C128 H12R 0.9800
C129 H12S 0.9800
C129 H12T 0.9800
C129 H12U 0.9800
C130 H13A 0.9800
C130 H13B 0.9800
C130 H13C 0.9800
C131 H13D 0.9800
C131 H13E 0.9800
C131 H13F 0.9800
C132 H13G 0.9800
C132 H13H 0.9800
C132 H13I 0.9800
C133 H13J 0.9800
C133 H13K 0.9800
C133 H13L 0.9800
C134 C135 1.510(6)
C134 H13M 0.9800
C134 H13N 0.9800
C134 H13O 0.9800
C135 C136 1.488(5)
C135 H13P 0.9900
C135 H13Q 0.9900
C136 C137 1.507(6)
C136 H13R 0.9900
C136 H13S 0.9900
C137 C138 1.494(7)
C137 H13T 0.9900
C137 H13U 0.9900
C138 H13V 0.9800
C138 H13W 0.9800
C138 H1X3 0.9800
C1_1 C2_1 1.213(11)
C1_1 H1A_1 0.9800
C1_1 H1B_1 0.9800
C1_1 H1C_1 0.9800
C2_1 C3_1 1.181(12)
C2_1 H2A_1 0.9900
C2_1 H2B_1 0.9900
C3_1 C4_1 1.215(11)
C3_1 H3A_1 0.9900
C3_1 H3B_1 0.9900
C4_1 C5_1 1.150(12)
C4_1 H4A_1 0.9900
C4_1 H4B_1 0.9900
C5_1 H5A_1 0.9800
C5_1 H5B_1 0.9800
C5_1 H5C_1 0.9800
C1_2 C2_2 1.234(12)
C1_2 H1A_2 0.9800
C1_2 H1B_2 0.9800
C1_2 H1C_2 0.9800
C2_2 C3_2 1.257(12)
C2_2 H2A_2 0.9900
C2_2 H2B_2 0.9900
C3_2 C4_2 1.200(13)
C3_2 H3A_2 0.9900
C3_2 H3B_2 0.9900
C4_2 C5_2 1.228(13)
C4_2 H4A_2 0.9900
C4_2 H4B_2 0.9900
C5_2 H5A_2 0.9800
C5_2 H5B_2 0.9800
C5_2 H5C_2 0.9800
